data_7125058
loop_
_publ_author_name
'Wang, Shitao'
'Sawada, Tomohisa'
'Fujita, Makoto'

_publ_section_title
;
 Capsule-bowl conversion triggered by a guest reaction.
;
_journal_issue 78
_journal_name_full 'Chemical communications (Cambridge, England)'
_journal_page_first 11653
_journal_page_last 11656
_journal_paper_doi 10.1039/c6cc06551a
_journal_volume 52
_journal_year 2016
_chemical_formula_sum 'C204 H351 N130 O191 Pd20'
_chemical_formula_weight 9809.13
_chemical_name_systematic '(M20L8 octahedral capsule) - calix[4]arene complex'
_space_group_crystal_system monoclinic
_space_group_IT_number 15
_space_group_name_Hall '-C 2yc'
_space_group_name_H-M_alt 'C 1 2/c 1'
_atom_sites_solution_hydrogens geom
_audit_creation_method SHELXL-2014/7
_audit_update_record
;
2016-08-08 deposited with the CCDC.
2016-08-24 downloaded from the CCDC.
;
_cell_angle_alpha 90
_cell_angle_beta 108.713(5)
_cell_angle_gamma 90
_cell_formula_units_Z 4
_cell_length_a 48.457(8)
_cell_length_b 27.761(4)
_cell_length_c 37.941(6)
_cell_measurement_reflns_used 9852
_cell_measurement_temperature 120(2)
_cell_measurement_theta_max 23.963
_cell_measurement_theta_min 2.245
_cell_volume 48341(13)
_computing_cell_refinement 'Bruker SAINT'
_computing_data_collection 'Bruker APEX-3'
_computing_data_reduction 'Bruker SAINT'
_computing_molecular_graphics 'Bruker XP'
_computing_structure_refinement 'SHELXL-2014/7 (Sheldrick, 2014)'
_diffrn_ambient_temperature 120(2)
_diffrn_measured_fraction_theta_full 0.706
_diffrn_measured_fraction_theta_max 0.706
_diffrn_measurement_device_type 'omega scan'
_diffrn_radiation_type MoK\a
_diffrn_radiation_wavelength 0.71073
_diffrn_reflns_av_R_equivalents 0.0844
_diffrn_reflns_av_unetI/netI 0.0998
_diffrn_reflns_Laue_measured_fraction_full 0.706
_diffrn_reflns_Laue_measured_fraction_max 0.706
_diffrn_reflns_limit_h_max 55
_diffrn_reflns_limit_h_min -55
_diffrn_reflns_limit_k_max 29
_diffrn_reflns_limit_k_min -28
_diffrn_reflns_limit_l_max 42
_diffrn_reflns_limit_l_min -42
_diffrn_reflns_number 77042
_diffrn_reflns_point_group_measured_fraction_full 0.706
_diffrn_reflns_point_group_measured_fraction_max 0.706
_diffrn_reflns_theta_full 24.222
_diffrn_reflns_theta_max 24.222
_diffrn_reflns_theta_min 1.621
_diffrn_source 'fine-focus rotating anode'
_exptl_absorpt_coefficient_mu 0.815
_exptl_absorpt_correction_T_max 0.968
_exptl_absorpt_correction_T_min 0.798
_exptl_absorpt_correction_type multi-scan
_exptl_absorpt_process_details SADABS
_exptl_crystal_colour yellow
_exptl_crystal_density_diffrn 1.348
_exptl_crystal_density_method 'not measured'
_exptl_crystal_description plate
_exptl_crystal_F_000 19732
_exptl_crystal_recrystallization_method 'Re-crystallisation from solvent: water, methanol'
_exptl_crystal_size_max 0.290
_exptl_crystal_size_mid 0.200
_exptl_crystal_size_min 0.040
_refine_diff_density_max 4.142
_refine_diff_density_min -1.707
_refine_diff_density_rms 0.298
_refine_ls_extinction_method none
_refine_ls_goodness_of_fit_ref 1.809
_refine_ls_hydrogen_treatment constr
_refine_ls_matrix_type full
_refine_ls_number_parameters 1297
_refine_ls_number_reflns 27490
_refine_ls_number_restraints 39
_refine_ls_restrained_S_all 1.808
_refine_ls_R_factor_all 0.2464
_refine_ls_R_factor_gt 0.1800
_refine_ls_shift/su_max 0.017
_refine_ls_shift/su_mean 0.000
_refine_ls_structure_factor_coef Fsqd
_refine_ls_weighting_details 'w=1/[\s^2^(Fo^2^)+(0.2000P)^2^] where P=(Fo^2^+2Fc^2^)/3'
_refine_ls_weighting_scheme calc
_refine_ls_wR_factor_gt 0.4395
_refine_ls_wR_factor_ref 0.4958
_reflns_Friedel_coverage 0.000
_reflns_number_gt 16820
_reflns_number_total 27490
_reflns_threshold_expression 'I > 2\s(I)'
_cod_data_source_file c6cc06551a2.cif
_cod_data_source_block wang68
_cod_original_cell_volume 48342(14)
_cod_original_sg_symbol_H-M 'C 2/c'
_cod_database_code 7125058
_shelx_shelxl_version_number 2014/7
_shelx_space_group_comment
;
The symmetry employed for this shelxl refinement is uniquely defined
by the following loop, which should always be used as a source of
symmetry information in preference to the above space-group names.
They are only intended as comments.
;
_shelx_estimated_absorpt_t_min 0.798
_shelx_estimated_absorpt_t_max 0.968

loop_
_space_group_symop_operation_xyz
'x, y, z'
'-x, y, -z+1/2'
'x+1/2, y+1/2, z'
'-x+1/2, y+1/2, -z+1/2'
'-x, -y, -z'
'x, -y, z-1/2'
'-x+1/2, -y+1/2, -z'
'x+1/2, -y+1/2, z-1/2'

loop_
_atom_site_label
_atom_site_type_symbol
_atom_site_fract_x
_atom_site_fract_y
_atom_site_fract_z
_atom_site_U_iso_or_equiv
_atom_site_adp_type
_atom_site_occupancy
_atom_site_site_symmetry_order
_atom_site_calc_flag
_atom_site_refinement_flags_posn
_atom_site_refinement_flags_adp
_atom_site_refinement_flags_occupancy
_atom_site_disorder_assembly
_atom_site_disorder_group
Pd1 Pd 0.06178(4) 0.04385(6) 0.36713(5) 0.0445(5) Uani 1 1 d . . . . .
Pd2 Pd 0.18745(4) 0.40254(6) 0.25313(5) 0.0463(5) Uani 1 1 d . . . . .
Pd3 Pd 0.09656(4) 0.45604(7) 0.31813(5) 0.0510(6) Uani 1 1 d . . . . .
Pd4 Pd 0.01767(4) 0.23430(6) 0.38377(5) 0.0455(5) Uani 1 1 d . . . . .
Pd5 Pd 0.08229(4) 0.01717(7) 0.52478(5) 0.0483(6) Uani 1 1 d . . . . .
Pd6 Pd 0.04629(4) 0.21202(7) 0.54541(5) 0.0503(6) Uani 1 1 d . . . . .
Pd7 Pd 0.17119(4) 0.57627(7) 0.43757(6) 0.0550(6) Uani 1 1 d . . . . .
Pd8 Pd 0.24870(5) -0.05310(7) 0.64620(5) 0.0556(6) Uani 1 1 d . . . . .
Pd9 Pd 0.13170(5) 0.36590(7) 0.66912(6) 0.0643(7) Uani 1 1 d . . . . .
Pd10 Pd 0.16563(5) 0.00719(7) 0.28606(6) 0.0580(6) Uani 1 1 d . . . . .
C11 C 0.0319(8) -0.0407(13) 0.3285(9) 0.137(16) Uiso 1 1 d D . . . .
H11E H 0.0384 -0.0675 0.3158 0.164 Uiso 1 1 calc R U . . .
H11F H 0.0156 -0.0525 0.3364 0.164 Uiso 1 1 calc R U . . .
C12 C 0.0214(9) 0.0005(9) 0.3014(10) 0.120(13) Uiso 1 1 d D . . . .
H12A H 0.0285 -0.0048 0.2799 0.144 Uiso 1 1 calc R U . . .
H12B H -0.0001 -0.0003 0.2920 0.144 Uiso 1 1 calc R U . . .
C21 C 0.1634(6) 0.4097(13) 0.1734(9) 0.107(12) Uiso 1 1 d D . . . .
H21A H 0.1516 0.3945 0.1498 0.128 Uiso 1 1 calc R U . . .
H21B H 0.1593 0.4447 0.1719 0.128 Uiso 1 1 calc R U . . .
C22 C 0.1955(6) 0.4007(13) 0.1802(7) 0.098(11) Uiso 1 1 d D . . . .
H22A H 0.1992 0.3660 0.1777 0.117 Uiso 1 1 calc R U . . .
H22B H 0.2023 0.4188 0.1620 0.117 Uiso 1 1 calc R U . . .
C31 C 0.0388(9) 0.4938(14) 0.2882(11) 0.112(12) Uiso 1 1 d . . . . .
H31A H 0.0280 0.4652 0.2924 0.134 Uiso 1 1 calc R U . . .
H31B H 0.0258 0.5222 0.2852 0.134 Uiso 1 1 calc R U . . .
C32 C 0.0465(8) 0.4869(12) 0.2537(10) 0.095(10) Uiso 1 1 d . . . . .
H32A H 0.0532 0.5174 0.2457 0.114 Uiso 1 1 calc R U . . .
H32B H 0.0296 0.4745 0.2332 0.114 Uiso 1 1 calc R U . . .
C41 C -0.0338(11) 0.2453(17) 0.3223(14) 0.145(17) Uiso 1 1 d . . . . .
H41A H -0.0508 0.2234 0.3162 0.174 Uiso 1 1 calc R U . . .
H41B H -0.0347 0.2627 0.2992 0.174 Uiso 1 1 calc R U . . .
C42 C -0.0368(8) 0.2796(12) 0.3486(9) 0.090(10) Uiso 1 1 d . . . . .
H42A H -0.0571 0.2782 0.3492 0.108 Uiso 1 1 calc R U . . .
H42B H -0.0337 0.3122 0.3400 0.108 Uiso 1 1 calc R U . . .
C51 C 0.0610(9) -0.0750(13) 0.5404(11) 0.104(11) Uiso 1 1 d . . . . .
H51A H 0.0481 -0.1026 0.5295 0.125 Uiso 1 1 calc R U . . .
H51B H 0.0782 -0.0872 0.5604 0.125 Uiso 1 1 calc R U . . .
C52 C 0.0458(10) -0.0412(15) 0.5551(13) 0.130(15) Uiso 1 1 d . . . . .
H52A H 0.0428 -0.0544 0.5779 0.156 Uiso 1 1 calc R U . . .
H52B H 0.0264 -0.0346 0.5367 0.156 Uiso 1 1 calc R U . . .
C61 C 0.0011(13) 0.2594(16) 0.5728(13) 0.19(2) Uiso 1 1 d D . . . .
H61A H -0.0202 0.2644 0.5632 0.230 Uiso 1 1 calc R U . . .
H61B H 0.0101 0.2859 0.5901 0.230 Uiso 1 1 calc R U . . .
C62 C 0.0085(7) 0.2106(13) 0.5920(13) 0.126(14) Uiso 1 1 d D . . . .
H62A H 0.0109 0.2149 0.6187 0.151 Uiso 1 1 calc R U . . .
H62B H -0.0083 0.1888 0.5815 0.151 Uiso 1 1 calc R U . . .
C71 C 0.1687(8) 0.6810(14) 0.4521(12) 0.109(12) Uiso 1 1 d . . . . .
H71A H 0.1781 0.7055 0.4712 0.131 Uiso 1 1 calc R U . . .
H71B H 0.1617 0.6971 0.4275 0.131 Uiso 1 1 calc R U . . .
C72 C 0.1450(10) 0.6584(16) 0.4605(14) 0.138(16) Uiso 1 1 d . . . . .
H72A H 0.1281 0.6807 0.4538 0.166 Uiso 1 1 calc R U . . .
H72B H 0.1507 0.6526 0.4876 0.166 Uiso 1 1 calc R U . . .
C81 C 0.2439(10) -0.1559(15) 0.6667(12) 0.124(14) Uiso 1 1 d . . . . .
H81A H 0.2635 -0.1659 0.6829 0.149 Uiso 1 1 calc R U . . .
H81B H 0.2322 -0.1850 0.6568 0.149 Uiso 1 1 calc R U . . .
C82 C 0.2280(10) -0.1224(15) 0.6893(13) 0.131(15) Uiso 1 1 d . . . . .
H82A H 0.2066 -0.1240 0.6773 0.157 Uiso 1 1 calc R U . . .
H82B H 0.2327 -0.1343 0.7152 0.157 Uiso 1 1 calc R U . . .
C91 C 0.0741(13) 0.385(2) 0.6762(17) 0.18(2) Uiso 1 1 d . . . . .
H91A H 0.0616 0.4110 0.6814 0.210 Uiso 1 1 calc R U . . .
H91B H 0.0615 0.3613 0.6594 0.210 Uiso 1 1 calc R U . . .
C92 C 0.0911(11) 0.3642(18) 0.7086(15) 0.146(17) Uiso 1 1 d . . . . .
H92A H 0.0783 0.3437 0.7181 0.175 Uiso 1 1 calc R U . . .
H92B H 0.0986 0.3902 0.7271 0.175 Uiso 1 1 calc R U . . .
C101 C 0.1209(11) -0.0367(16) 0.2304(14) 0.139(16) Uiso 1 1 d . . . . .
H10E H 0.1029 -0.0355 0.2373 0.167 Uiso 1 1 calc R U . . .
H10F H 0.1149 -0.0433 0.2033 0.167 Uiso 1 1 calc R U . . .
C102 C 0.1372(11) -0.0758(17) 0.2486(14) 0.145(17) Uiso 1 1 d . . . . .
H10G H 0.1487 -0.0884 0.2333 0.174 Uiso 1 1 calc R U . . .
H10H H 0.1237 -0.1017 0.2507 0.174 Uiso 1 1 calc R U . . .
C1A C 0.1592(7) 0.4426(11) 0.6384(10) 0.084(9) Uiso 1 1 d . . . . .
H1AA H 0.1660 0.4534 0.6635 0.100 Uiso 1 1 calc R U . . .
C2A C 0.1666(6) 0.4681(10) 0.6103(8) 0.070(8) Uiso 1 1 d . . . . .
H2AA H 0.1783 0.4962 0.6173 0.084 Uiso 1 1 calc R U . . .
C3A C 0.1582(6) 0.4551(10) 0.5745(9) 0.073(8) Uiso 1 1 d . . . . .
H3AA H 0.1629 0.4728 0.5558 0.088 Uiso 1 1 calc R U . . .
C4A C 0.1410(5) 0.4111(9) 0.5673(7) 0.052(6) Uiso 1 1 d . . . . .
C5A C 0.1338(5) 0.3883(9) 0.5938(7) 0.053(6) Uiso 1 1 d . . . . .
H5AA H 0.1218 0.3604 0.5872 0.064 Uiso 1 1 calc R U . . .
C6A C 0.1368(5) 0.5050(9) 0.3870(7) 0.052(6) Uiso 1 1 d . . . . .
H6AA H 0.1397 0.5277 0.3697 0.063 Uiso 1 1 calc R U . . .
C7A C 0.1448(5) 0.4819(7) 0.4476(6) 0.038(5) Uiso 1 1 d . . . . .
H7AA H 0.1534 0.4889 0.4733 0.045 Uiso 1 1 calc R U . . .
C8A C 0.1284(5) 0.4411(8) 0.4373(7) 0.045(6) Uiso 1 1 d . . . . .
C9A C 0.1145(6) 0.4323(9) 0.3981(7) 0.054(7) Uiso 1 1 d . . . . .
H9AA H 0.1023 0.4049 0.3900 0.065 Uiso 1 1 calc R U . . .
C10A C 0.0398(5) 0.2329(8) 0.4656(6) 0.042(6) Uiso 1 1 d . . . . .
H10A H 0.0258 0.2079 0.4618 0.050 Uiso 1 1 calc R U . . .
C11A C 0.0746(5) 0.2772(7) 0.5058(6) 0.037(5) Uiso 1 1 d . . . . .
H11A H 0.0860 0.2862 0.5303 0.044 Uiso 1 1 calc R U . . .
C12A C 0.0788(5) 0.3010(8) 0.4762(7) 0.046(6) Uiso 1 1 d . . . . .
C13A C 0.0631(5) 0.2864(8) 0.4426(7) 0.047(6) Uiso 1 1 d . . . . .
H13A H 0.0674 0.2998 0.4219 0.056 Uiso 1 1 calc R U . . .
C14A C 0.1283(6) 0.3976(9) 0.5259(7) 0.057(7) Uiso 1 1 d . . . . .
C15A C 0.1239(6) 0.4095(9) 0.4645(7) 0.059(7) Uiso 1 1 d . . . . .
C16A C 0.1080(5) 0.3671(8) 0.4568(7) 0.052(6) Uiso 1 1 d . . . . .
H16A H 0.1018 0.3549 0.4322 0.062 Uiso 1 1 calc R U . . .
C17A C 0.1009(5) 0.3427(8) 0.4835(7) 0.048(6) Uiso 1 1 d . . . . .
C1B C 0.1970(9) 0.0933(14) 0.2768(12) 0.114(13) Uiso 1 1 d . . . . .
H1BA H 0.2067 0.0702 0.2665 0.137 Uiso 1 1 calc R U . . .
C2B C 0.2096(12) 0.1438(17) 0.2837(14) 0.149(17) Uiso 1 1 d . . . . .
H2BA H 0.2292 0.1519 0.2863 0.179 Uiso 1 1 calc R U . . .
C3B C 0.1874(8) 0.1779(14) 0.2857(11) 0.104(11) Uiso 1 1 d . . . . .
H3BA H 0.1880 0.2110 0.2796 0.125 Uiso 1 1 calc R U . . .
C4B C 0.1644(6) 0.1576(9) 0.2975(7) 0.055(7) Uiso 1 1 d . . . . .
C5B C 0.1592(5) 0.1117(8) 0.2968(6) 0.044(6) Uiso 1 1 d . . . . .
H5BA H 0.1442 0.1009 0.3060 0.053 Uiso 1 1 calc R U . . .
C6B C 0.1453(5) 0.4164(8) 0.2936(6) 0.046(6) Uiso 1 1 d . . . . .
H6BA H 0.1466 0.4488 0.2862 0.056 Uiso 1 1 calc R U . . .
C7B C 0.1604(5) 0.3390(8) 0.2945(7) 0.049(6) Uiso 1 1 d . . . . .
H7BA H 0.1724 0.3159 0.2881 0.059 Uiso 1 1 calc R U . . .
C8B C 0.1401(5) 0.3224(8) 0.3146(6) 0.044(6) Uiso 1 1 d . . . . .
C9B C 0.1226(5) 0.3615(8) 0.3206(6) 0.045(6) Uiso 1 1 d . . . . .
H9BA H 0.1079 0.3546 0.3314 0.054 Uiso 1 1 calc R U . . .
C10B C 0.0483(5) 0.1455(7) 0.3768(6) 0.038(5) Uiso 1 1 d . . . . .
H10B H 0.0333 0.1307 0.3841 0.045 Uiso 1 1 calc R U . . .
C11B C 0.0883(5) 0.1386(8) 0.3560(6) 0.046(6) Uiso 1 1 d . . . . .
H11B H 0.1003 0.1185 0.3469 0.055 Uiso 1 1 calc R U . . .
C12B C 0.0920(5) 0.1850(8) 0.3560(7) 0.047(6) Uiso 1 1 d . . . . .
C13B C 0.0710(4) 0.2149(7) 0.3647(5) 0.031(5) Uiso 1 1 d . . . . .
H13B H 0.0721 0.2490 0.3631 0.037 Uiso 1 1 calc R U . . .
C14B C 0.1492(6) 0.1964(10) 0.3129(8) 0.063(7) Uiso 1 1 d . . . . .
C15B C 0.1137(5) 0.2084(7) 0.3395(6) 0.039(5) Uiso 1 1 d . . . . .
C16B C 0.1170(5) 0.2570(8) 0.3375(7) 0.048(6) Uiso 1 1 d . . . . .
H16B H 0.1065 0.2789 0.3477 0.057 Uiso 1 1 calc R U . . .
C17B C 0.1368(5) 0.2733(8) 0.3196(7) 0.047(6) Uiso 1 1 d . . . . .
C1C C 0.1934(8) 0.3399(14) 0.6969(10) 0.100(11) Uiso 1 1 d . . . . .
H1CA H 0.1958 0.3723 0.7054 0.120 Uiso 1 1 calc R U . . .
C2C C 0.2186(11) 0.3095(17) 0.7049(13) 0.134(15) Uiso 1 1 d . . . . .
H2CA H 0.2371 0.3223 0.7188 0.161 Uiso 1 1 calc R U . . .
C3C C 0.2172(9) 0.2673(14) 0.6943(11) 0.102(11) Uiso 1 1 d . . . . .
H3CA H 0.2337 0.2466 0.7020 0.122 Uiso 1 1 calc R U . . .
C4C C 0.1903(7) 0.2511(11) 0.6705(9) 0.075(8) Uiso 1 1 d . . . . .
C5C C 0.1654(6) 0.2775(9) 0.6617(7) 0.057(7) Uiso 1 1 d . . . . .
H5CA H 0.1475 0.2656 0.6453 0.069 Uiso 1 1 calc R U . . .
C6C C 0.0743(5) 0.1200(8) 0.5385(6) 0.043(6) Uiso 1 1 d . . . . .
H6CA H 0.0551 0.1140 0.5226 0.052 Uiso 1 1 calc R U . . .
C7C C 0.1068(5) 0.1744(8) 0.5756(7) 0.048(6) Uiso 1 1 d . . . . .
H7CA H 0.1110 0.2057 0.5860 0.058 Uiso 1 1 calc R U . . .
C8C C 0.1288(5) 0.1386(8) 0.5831(7) 0.050(6) Uiso 1 1 d . . . . .
C9C C 0.1205(6) 0.0960(9) 0.5665(7) 0.054(7) Uiso 1 1 d . . . . .
H9CA H 0.1350 0.0716 0.5708 0.065 Uiso 1 1 calc R U . . .
C10C C 0.2750(5) 0.0339(8) 0.6890(7) 0.046(6) Uiso 1 1 d . . . . .
H10C H 0.2899 0.0112 0.7004 0.055 Uiso 1 1 calc R U . . .
C11C C 0.2305(7) 0.0467(10) 0.6471(8) 0.068(8) Uiso 1 1 d . . . . .
H11C H 0.2137 0.0347 0.6284 0.082 Uiso 1 1 calc R U . . .
C12C C 0.2315(5) 0.0970(8) 0.6587(6) 0.041(6) Uiso 1 1 d . . . . .
C13C C 0.2557(5) 0.1102(8) 0.6860(7) 0.048(6) Uiso 1 1 d . . . . .
H13C H 0.2571 0.1423 0.6952 0.057 Uiso 1 1 calc R U . . .
C15C C 0.2066(5) 0.1296(8) 0.6444(7) 0.051(6) Uiso 1 1 d . . . . .
C16C C 0.1810(5) 0.1171(8) 0.6176(7) 0.046(6) Uiso 1 1 d . . . . .
H16C H 0.1787 0.0864 0.6059 0.056 Uiso 1 1 calc R U . . .
C14C C 0.1878(6) 0.2036(9) 0.6499(8) 0.063(7) Uiso 1 1 d . . . . .
C17C C 0.1594(5) 0.1492(8) 0.6084(7) 0.050(6) Uiso 1 1 d . . . . .
C1D C 0.2275(9) -0.0011(13) 0.3361(12) 0.107(12) Uiso 1 1 d . . . . .
H1DA H 0.2325 -0.0097 0.3146 0.129 Uiso 1 1 calc R U . . .
C2D C 0.2483(10) 0.0067(14) 0.3698(12) 0.118(13) Uiso 1 1 d . . . . .
H2DA H 0.2678 0.0136 0.3707 0.142 Uiso 1 1 calc R U . . .
C3D C 0.2415(7) 0.0047(11) 0.4039(10) 0.084(9) Uiso 1 1 d . . . . .
H3DA H 0.2566 0.0021 0.4271 0.101 Uiso 1 1 calc R U . . .
C4D C 0.2150(6) 0.0066(9) 0.4028(8) 0.062(7) Uiso 1 1 d . . . . .
C5D C 0.1928(5) 0.0035(8) 0.3670(6) 0.043(6) Uiso 1 1 d . . . . .
H5DA H 0.1732 0.0007 0.3665 0.052 Uiso 1 1 calc R U . . .
C6D C 0.0827(5) 0.0348(7) 0.4494(6) 0.033(5) Uiso 1 1 d . . . . .
H6DA H 0.0628 0.0417 0.4461 0.039 Uiso 1 1 calc R U . . .
C7D C 0.1206(5) 0.0298(7) 0.4242(6) 0.041(6) Uiso 1 1 d . . . . .
H7DA H 0.1275 0.0314 0.4034 0.050 Uiso 1 1 calc R U . . .
C8D C 0.1408(5) 0.0209(7) 0.4613(6) 0.036(5) Uiso 1 1 d . . . . .
C9D C 0.1286(5) 0.0214(8) 0.4886(7) 0.049(6) Uiso 1 1 d . . . . .
H9DA H 0.1412 0.0192 0.5136 0.059 Uiso 1 1 calc R U . . .
C10D C 0.2839(5) -0.0511(8) 0.5972(7) 0.049(6) Uiso 1 1 d . . . . .
H10D H 0.2980 -0.0632 0.6190 0.059 Uiso 1 1 calc R U . . .
C11D C 0.2377(5) -0.0216(8) 0.5682(6) 0.045(6) Uiso 1 1 d . . . . .
H11D H 0.2193 -0.0124 0.5700 0.054 Uiso 1 1 calc R U . . .
C12D C 0.2428(6) -0.0168(9) 0.5336(7) 0.059(7) Uiso 1 1 d . . . . .
C13D C 0.2702(5) -0.0307(8) 0.5330(7) 0.052(6) Uiso 1 1 d . . . . .
H13D H 0.2747 -0.0290 0.5104 0.062 Uiso 1 1 calc R U . . .
C14D C 0.2080(6) 0.0068(9) 0.4365(7) 0.055(7) Uiso 1 1 d . . . . .
C15D C 0.2203(5) -0.0039(8) 0.5010(7) 0.049(6) Uiso 1 1 d . . . . .
C16D C 0.1910(6) 0.0063(9) 0.4980(8) 0.058(7) Uiso 1 1 d . . . . .
H16D H 0.1859 0.0075 0.5201 0.070 Uiso 1 1 calc R U . . .
C17D C 0.1700(6) 0.0144(9) 0.4654(7) 0.054(7) Uiso 1 1 d . . . . .
N11 N 0.0563(4) -0.0263(6) 0.3617(5) 0.050(5) Uiso 1 1 d D . . . .
H11G H 0.0730 -0.0399 0.3604 0.060 Uiso 1 1 calc R U . . .
H11H H 0.0529 -0.0382 0.3823 0.060 Uiso 1 1 calc R U . . .
N12 N 0.0308(5) 0.0485(7) 0.3168(6) 0.062(6) Uiso 1 1 d D . . . .
H12C H 0.0152 0.0649 0.3190 0.074 Uiso 1 1 calc R U . . .
H12D H 0.0379 0.0651 0.3009 0.074 Uiso 1 1 calc R U . . .
N21 N 0.1560(5) 0.3876(8) 0.2061(6) 0.066(6) Uiso 1 1 d D . . . .
H21C H 0.1541 0.3552 0.2031 0.079 Uiso 1 1 calc R U . . .
H21D H 0.1388 0.3998 0.2069 0.079 Uiso 1 1 calc R U . . .
N22 N 0.2107(4) 0.4172(7) 0.2182(5) 0.050(5) Uiso 1 1 d D . . . .
H22C H 0.2138 0.4496 0.2179 0.060 Uiso 1 1 calc R U . . .
H22D H 0.2284 0.4025 0.2268 0.060 Uiso 1 1 calc R U . . .
N31 N 0.0653(5) 0.5012(8) 0.3214(7) 0.073(7) Uiso 1 1 d . . . . .
H31C H 0.0609 0.4955 0.3426 0.088 Uiso 1 1 calc R U . . .
H31D H 0.0715 0.5322 0.3220 0.088 Uiso 1 1 calc R U . . .
N32 N 0.0710(5) 0.4498(8) 0.2649(7) 0.071(6) Uiso 1 1 d . . . . .
H32C H 0.0822 0.4532 0.2498 0.085 Uiso 1 1 calc R U . . .
H32D H 0.0632 0.4197 0.2613 0.085 Uiso 1 1 calc R U . . .
N41 N -0.0087(4) 0.2171(7) 0.3325(6) 0.055(5) Uiso 1 1 d . . . . .
H41C H 0.0011 0.2214 0.3158 0.066 Uiso 1 1 calc R U . . .
H41D H -0.0137 0.1855 0.3320 0.066 Uiso 1 1 calc R U . . .
N42 N -0.0165(5) 0.2726(7) 0.3872(6) 0.061(6) Uiso 1 1 d . . . . .
H42C H -0.0256 0.2566 0.4012 0.073 Uiso 1 1 calc R U . . .
H42D H -0.0104 0.3016 0.3980 0.073 Uiso 1 1 calc R U . . .
N51 N 0.0707(5) -0.0495(7) 0.5101(6) 0.057(6) Uiso 1 1 d . . . . .
H51C H 0.0558 -0.0497 0.4881 0.069 Uiso 1 1 calc R U . . .
H51D H 0.0859 -0.0657 0.5066 0.069 Uiso 1 1 calc R U . . .
N52 N 0.0635(4) 0.0053(7) 0.5643(5) 0.048(5) Uiso 1 1 d . . . . .
H52C H 0.0775 0.0027 0.5870 0.058 Uiso 1 1 calc R U . . .
H52D H 0.0517 0.0304 0.5651 0.058 Uiso 1 1 calc R U . . .
N61 N 0.0135(4) 0.2569(7) 0.5417(6) 0.056(5) Uiso 1 1 d D . . . .
H61C H 0.0195 0.2871 0.5383 0.068 Uiso 1 1 calc R U . . .
H61D H -0.0013 0.2491 0.5207 0.068 Uiso 1 1 calc R U . . .
N62 N 0.0352(5) 0.1865(8) 0.5890(7) 0.069(6) Uiso 1 1 d D . . . .
H62C H 0.0320 0.1543 0.5863 0.083 Uiso 1 1 calc R U . . .
H62D H 0.0502 0.1914 0.6104 0.083 Uiso 1 1 calc R U . . .
N71 N 0.1917(6) 0.6385(9) 0.4518(9) 0.101(9) Uiso 1 1 d . . . . .
H71C H 0.2051 0.6359 0.4748 0.121 Uiso 1 1 calc R U . . .
H71D H 0.2012 0.6461 0.4354 0.121 Uiso 1 1 calc R U . . .
N72 N 0.1355(5) 0.6100(8) 0.4398(7) 0.074(7) Uiso 1 1 d . . . . .
H72C H 0.1232 0.6155 0.4164 0.088 Uiso 1 1 calc R U . . .
H72D H 0.1260 0.5915 0.4521 0.088 Uiso 1 1 calc R U . . .
N81 N 0.2463(6) -0.1232(9) 0.6343(7) 0.086(8) Uiso 1 1 d . . . . .
H81C H 0.2305 -0.1285 0.6139 0.103 Uiso 1 1 calc R U . . .
H81D H 0.2624 -0.1319 0.6285 0.103 Uiso 1 1 calc R U . . .
N82 N 0.2376(5) -0.0737(8) 0.6896(6) 0.066(6) Uiso 1 1 d . . . . .
H82C H 0.2533 -0.0693 0.7104 0.079 Uiso 1 1 calc R U . . .
H82D H 0.2232 -0.0540 0.6914 0.079 Uiso 1 1 calc R U . . .
N91 N 0.0949(6) 0.4055(9) 0.6602(8) 0.087(8) Uiso 1 1 d . . . . .
H91C H 0.0999 0.4355 0.6698 0.104 Uiso 1 1 calc R U . . .
H91D H 0.0861 0.4088 0.6352 0.104 Uiso 1 1 calc R U . . .
N92 N 0.1179(6) 0.3326(10) 0.7079(9) 0.103(9) Uiso 1 1 d . . . . .
H92C H 0.1123 0.3017 0.7011 0.124 Uiso 1 1 calc R U . . .
H92D H 0.1320 0.3324 0.7305 0.124 Uiso 1 1 calc R U . . .
N101 N 0.1331(6) 0.0079(9) 0.2362(8) 0.089(8) Uiso 1 1 d . . . . .
H10I H 0.1194 0.0303 0.2365 0.107 Uiso 1 1 calc R U . . .
H10J H 0.1404 0.0155 0.2176 0.107 Uiso 1 1 calc R U . . .
N102 N 0.1574(5) -0.0643(8) 0.2867(7) 0.073(7) Uiso 1 1 d . . . . .
H10K H 0.1742 -0.0816 0.2916 0.088 Uiso 1 1 calc R U . . .
H10L H 0.1490 -0.0712 0.3043 0.088 Uiso 1 1 calc R U . . .
N1A N 0.1421(4) 0.4020(6) 0.6287(5) 0.046(5) Uiso 1 1 d . . . . .
N2A N 0.1491(5) 0.5125(7) 0.4220(6) 0.061(6) Uiso 1 1 d . . . . .
N3A N 0.1190(5) 0.4632(7) 0.3731(6) 0.060(6) Uiso 1 1 d . . . . .
N4A N 0.0557(4) 0.2427(6) 0.5014(5) 0.046(5) Uiso 1 1 d . . . . .
N5A N 0.0416(4) 0.2541(6) 0.4357(5) 0.044(5) Uiso 1 1 d . . . . .
N6A N 0.1111(4) 0.3552(7) 0.5199(6) 0.055(5) Uiso 1 1 d . . . . .
N7A N 0.1347(5) 0.4230(8) 0.5004(6) 0.065(6) Uiso 1 1 d . . . . .
N1B N 0.1733(5) 0.0791(7) 0.2841(6) 0.059(6) Uiso 1 1 d . . . . .
N2B N 0.1623(4) 0.3847(7) 0.2854(5) 0.046(5) Uiso 1 1 d . . . . .
N3B N 0.1262(4) 0.4071(7) 0.3114(6) 0.051(5) Uiso 1 1 d . . . . .
N4B N 0.0679(4) 0.1180(6) 0.3683(5) 0.038(4) Uiso 1 1 d . . . . .
N5B N 0.0495(4) 0.1941(6) 0.3752(5) 0.042(5) Uiso 1 1 d . . . . .
N6B N 0.1293(4) 0.1748(7) 0.3280(6) 0.054(5) Uiso 1 1 d . . . . .
N7B N 0.1528(4) 0.2424(7) 0.3080(5) 0.049(5) Uiso 1 1 d . . . . .
N1C N 0.1674(5) 0.3245(8) 0.6785(6) 0.065(6) Uiso 1 1 d . . . . .
N2C N 0.0802(4) 0.1630(7) 0.5534(6) 0.054(5) Uiso 1 1 d . . . . .
N3C N 0.0933(4) 0.0847(6) 0.5442(5) 0.045(5) Uiso 1 1 d . . . . .
N5C N 0.2520(4) 0.0188(7) 0.6620(5) 0.049(5) Uiso 1 1 d . . . . .
N4C N 0.2786(4) 0.0790(7) 0.7011(5) 0.047(5) Uiso 1 1 d . . . . .
N6C N 0.1618(5) 0.1945(7) 0.6237(6) 0.059(6) Uiso 1 1 d . . . . .
N7C N 0.2105(4) 0.1730(7) 0.6616(6) 0.055(5) Uiso 1 1 d . . . . .
N1D N 0.1978(5) 0.0041(7) 0.3348(6) 0.062(6) Uiso 1 1 d . . . . .
N2D N 0.0917(4) 0.0357(6) 0.4195(5) 0.039(4) Uiso 1 1 d . . . . .
N3D N 0.1000(4) 0.0248(6) 0.4830(5) 0.039(4) Uiso 1 1 d . . . . .
N4D N 0.2909(4) -0.0469(7) 0.5647(6) 0.052(5) Uiso 1 1 d . . . . .
N5D N 0.2580(4) -0.0387(7) 0.5985(6) 0.052(5) Uiso 1 1 d . . . . .
N6D N 0.1786(5) 0.0150(7) 0.4324(6) 0.060(6) Uiso 1 1 d . . . . .
N7D N 0.2276(5) -0.0035(7) 0.4683(6) 0.062(6) Uiso 1 1 d . . . . .
O1X O 0.3447(7) 0.2918(11) 0.5761(9) 0.058(9) Uiso 0.5 1 d . . P A 1
H1XA H 0.3463 0.2766 0.5578 0.087 Uiso 0.5 1 calc R U P A 1
O2X O 0.3226(7) 0.3666(11) 0.5256(9) 0.051(8) Uiso 0.5 1 d . . P A 1
H2XA H 0.3240 0.3505 0.5075 0.077 Uiso 0.5 1 calc R U P A 1
O3X O 0.3269(7) 0.3149(12) 0.4666(9) 0.059(9) Uiso 0.5 1 d . . P A 1
H3XA H 0.3369 0.2897 0.4686 0.088 Uiso 0.5 1 calc R U P A 1
O4X O 0.3497(7) 0.2388(11) 0.5160(10) 0.060(9) Uiso 0.5 1 d . . P A 1
H4XA H 0.3503 0.2488 0.4953 0.090 Uiso 0.5 1 calc R U P A 1
C1X C 0.3233(9) 0.2710(15) 0.5877(12) 0.037(11) Uiso 0.5 1 d . . P A 1
C2X C 0.3029(11) 0.3090(18) 0.5950(14) 0.054(13) Uiso 0.5 1 d . . P A 1
C3X C 0.2841(11) 0.2796(17) 0.6102(13) 0.050(13) Uiso 0.5 1 d . . P A 1
H3XB H 0.2688 0.2981 0.6139 0.060 Uiso 0.5 1 calc R U P A 1
C4X C 0.2830(10) 0.2355(15) 0.6198(13) 0.042(11) Uiso 0.5 1 d . . P A 1
H4XB H 0.2717 0.2238 0.6344 0.051 Uiso 0.5 1 calc R U P A 1
C5X C 0.3011(10) 0.2070(16) 0.6053(13) 0.045(12) Uiso 0.5 1 d . . P A 1
H5XA H 0.2983 0.1731 0.6043 0.054 Uiso 0.5 1 calc R U P A 1
C6X C 0.3232(10) 0.2258(16) 0.5923(13) 0.044(12) Uiso 0.5 1 d . . P A 1
C7X C 0.3015(10) 0.3552(14) 0.5911(12) 0.037(11) Uiso 0.5 1 d . . P A 1
H7XA H 0.3217 0.3674 0.5979 0.045 Uiso 0.5 1 calc R U P A 1
H7XB H 0.2929 0.3682 0.6096 0.045 Uiso 0.5 1 calc R U P A 1
C8X C 0.3408(11) 0.1903(19) 0.5784(14) 0.049(13) Uiso 0.5 1 d . . P A 1
H8XA H 0.3446 0.1617 0.5949 0.059 Uiso 0.5 1 calc R U P A 1
H8XB H 0.3599 0.2051 0.5808 0.059 Uiso 0.5 1 calc R U P A 1
C10X C 0.2848(10) 0.3765(15) 0.5540(13) 0.043(11) Uiso 0.5 1 d . . P A 1
C11X C 0.2547(12) 0.3780(19) 0.5498(16) 0.066(15) Uiso 0.5 1 d . . P A 1
H11I H 0.2471 0.3689 0.5690 0.080 Uiso 0.5 1 calc R U P A 1
C12X C 0.2349(12) 0.3959(18) 0.5106(15) 0.062(14) Uiso 0.5 1 d . . P A 1
H12E H 0.2156 0.4069 0.5073 0.075 Uiso 0.5 1 calc R U P A 1
C13X C 0.2445(9) 0.3957(13) 0.4835(12) 0.031(10) Uiso 0.5 1 d . . P A 1
H13E H 0.2320 0.4034 0.4593 0.037 Uiso 0.5 1 calc R U P A 1
C14X C 0.2711(11) 0.3852(17) 0.4883(15) 0.055(13) Uiso 0.5 1 d . . P A 1
C15X C 0.2944(11) 0.3769(17) 0.5204(14) 0.053(13) Uiso 0.5 1 d . . P A 1
C16X C 0.2791(13) 0.3833(19) 0.4470(15) 0.060(14) Uiso 0.5 1 d . . P A 1
H16E H 0.2645 0.4028 0.4282 0.071 Uiso 0.5 1 calc R U P A 1
H16F H 0.2984 0.3986 0.4511 0.071 Uiso 0.5 1 calc R U P A 1
C17X C 0.2797(10) 0.3373(16) 0.4326(13) 0.045(12) Uiso 0.5 1 d . . P A 1
C18X C 0.2995(12) 0.3073(19) 0.4417(15) 0.061(14) Uiso 0.5 1 d . . P A 1
C19X C 0.2980(12) 0.250(2) 0.4271(16) 0.066(15) Uiso 0.5 1 d . . P A 1
C20X C 0.2503(11) 0.3244(18) 0.4054(14) 0.057(14) Uiso 0.5 1 d . . P A 1
H20A H 0.2353 0.3480 0.3990 0.068 Uiso 0.5 1 calc R U P A 1
C21X C 0.2444(12) 0.2768(18) 0.3890(15) 0.059(14) Uiso 0.5 1 d . . P A 1
H21E H 0.2263 0.2693 0.3706 0.071 Uiso 0.5 1 calc R U P A 1
C22X C 0.2661(12) 0.243(2) 0.4012(15) 0.065(15) Uiso 0.5 1 d . . P A 1
H22E H 0.2609 0.2114 0.3928 0.078 Uiso 0.5 1 calc R U P A 1
C23X C 0.3151(9) 0.2160(14) 0.4414(12) 0.035(10) Uiso 0.5 1 d . . P A 1
H23A H 0.3347 0.2303 0.4467 0.042 Uiso 0.5 1 calc R U P A 1
H23B H 0.3129 0.1935 0.4204 0.042 Uiso 0.5 1 calc R U P A 1
C24X C 0.3175(10) 0.1890(15) 0.4688(12) 0.041(11) Uiso 0.5 1 d . . P A 1
C25X C 0.3296(11) 0.1979(17) 0.5102(14) 0.050(12) Uiso 0.5 1 d . . P A 1
C26X C 0.3259(13) 0.172(2) 0.5350(17) 0.071(16) Uiso 0.5 1 d . . P A 1
C27X C 0.3092(9) 0.1337(14) 0.5307(12) 0.037(11) Uiso 0.5 1 d . . P A 1
H27A H 0.3061 0.1166 0.5508 0.044 Uiso 0.5 1 calc R U P A 1
C28X C 0.2974(12) 0.1516(18) 0.4655(16) 0.060(14) Uiso 0.5 1 d . . P A 1
H28A H 0.2833 0.1470 0.4417 0.072 Uiso 0.5 1 calc R U P A 1
C29X C 0.2963(11) 0.1210(18) 0.4932(14) 0.056(13) Uiso 0.5 1 d . . P A 1
H29A H 0.2868 0.0908 0.4870 0.067 Uiso 0.5 1 calc R U P A 1
O301 O 0.2871(10) 0.2254(15) 0.4576(13) 0.094(13) Uiso 0.5 1 d . . P B 2
O302 O 0.2654(15) 0.409(2) 0.432(2) 0.15(2) Uiso 0.5 1 d . . P C 2
O303 O 0.3456(12) 0.2452(19) 0.4630(15) 0.120(17) Uiso 0.5 1 d . . P D 2
O304 O 0.2777(13) 0.318(2) 0.5600(17) 0.135(19) Uiso 0.5 1 d . . P E 2
O305 O 0.2879(15) 0.164(2) 0.3955(19) 0.15(2) Uiso 0.5 1 d . . P F 2
O306 O 0.258(3) 0.232(4) 0.503(4) 0.25(5) Uiso 0.5 1 d . . P G 2
O307 O 0.3355(10) 0.1640(18) 0.5841(13) 0.093(14) Uiso 0.5 1 d . . P H 2
N1N N 0.0543(5) 0.3480(8) 0.3503(6) 0.064(6) Uiso 1 1 d . . . . .
O2N O 0.0787(4) 0.3333(6) 0.3689(5) 0.060(5) Uiso 1 1 d . . . . .
O3N O 0.0322(4) 0.3256(7) 0.3490(5) 0.075(5) Uiso 1 1 d . . . . .
O4N O 0.0509(5) 0.3869(8) 0.3304(6) 0.092(6) Uiso 1 1 d . . . . .
N5N N 0.1925(5) 0.4419(9) 0.3759(7) 0.069(6) Uiso 1 1 d . . . . .
O6N O 0.1823(4) 0.4746(6) 0.3551(5) 0.067(5) Uiso 1 1 d . . . . .
O7N O 0.1882(7) 0.4366(12) 0.4054(10) 0.150(11) Uiso 1 1 d . . . . .
O8N O 0.2101(9) 0.4126(13) 0.3706(11) 0.173(13) Uiso 1 1 d . . . . .
N9N N 0.0969(5) 0.1552(8) 0.4654(6) 0.064(6) Uiso 1 1 d . . . . .
O10N O 0.0727(4) 0.1398(6) 0.4598(5) 0.056(4) Uiso 1 1 d . . . . .
O11N O 0.1162(9) 0.1324(14) 0.4632(11) 0.179(14) Uiso 1 1 d . . . . .
O12N O 0.1067(9) 0.1972(14) 0.4808(11) 0.180(14) Uiso 1 1 d . . . . .
N13N N 0.2080(9) 0.2738(14) 0.2441(12) 0.127(12) Uiso 1 1 d . . . . .
O14N O 0.2187(5) 0.2359(8) 0.2325(7) 0.100(7) Uiso 1 1 d . . . . .
O15N O 0.1798(9) 0.2797(13) 0.2242(12) 0.180(14) Uiso 1 1 d . . . . .
O16N O 0.2149(7) 0.2882(10) 0.2707(9) 0.126(9) Uiso 1 1 d . . . . .
N17N N 0.0989(11) 0.1267(17) 0.6474(14) 0.154(15) Uiso 1 1 d . . . . .
O18N O 0.0850(8) 0.0953(13) 0.6286(10) 0.152(11) Uiso 1 1 d . . . . .
O19N O 0.1256(9) 0.1241(12) 0.6642(11) 0.160(12) Uiso 1 1 d . . . . .
O20N O 0.0877(10) 0.1581(17) 0.6638(13) 0.208(17) Uiso 1 1 d . . . . .
N21N N 0.2368(7) -0.1319(11) 0.5134(9) 0.097(16) Uiso 0.5 1 d D U P I 1
O22N O 0.2445(8) -0.1360(13) 0.5483(9) 0.080(11) Uiso 0.5 1 d D U P I 1
O23N O 0.2116(7) -0.1177(15) 0.4958(10) 0.091(13) Uiso 0.5 1 d D U P I 1
O24N O 0.2543(11) -0.142(2) 0.4962(13) 0.19(3) Uiso 0.5 1 d D U P I 1
O201 O 0.1823(15) -0.092(2) 0.5389(19) 0.15(2) Uiso 0.5 1 d . . P J 2
N25N N 0.2073(8) 0.9668(12) 0.2210(10) 0.106(9) Uiso 1 1 d . . . . .
O26N O 0.2304(10) 0.9706(14) 0.2476(12) 0.183(14) Uiso 1 1 d . . . . .
O27N O 0.1959(8) 0.9994(12) 0.1992(10) 0.153(11) Uiso 1 1 d . . . . .
O28N O 0.1946(8) 0.9255(13) 0.2155(10) 0.160(12) Uiso 1 1 d . . . . .
N29N N 0.0121(5) 0.1067(9) 0.4552(7) 0.075(7) Uiso 1 1 d . . . . .
O30N O 0.0257(4) 0.0668(7) 0.4668(6) 0.080(6) Uiso 1 1 d . . . . .
O31N O 0.0101(5) 0.1338(7) 0.4801(6) 0.089(6) Uiso 1 1 d . . . . .
O32N O 0.0034(5) 0.1181(8) 0.4233(7) 0.094(7) Uiso 1 1 d . . . . .
N33N N 0.1643(5) 0.9769(8) 0.5886(7) 0.066(6) Uiso 1 1 d . . . . .
O34N O 0.1378(5) 0.9646(7) 0.5749(6) 0.084(6) Uiso 1 1 d . . . . .
O35N O 0.1739(4) 1.0124(6) 0.5763(5) 0.062(5) Uiso 1 1 d . . . . .
O36N O 0.1819(6) 0.9549(9) 0.6171(8) 0.118(8) Uiso 1 1 d . . . . .
N37N N 1.0025(8) 0.0814(11) 0.5505(9) 0.097(9) Uiso 1 1 d . . . . .
O38N O 1.0256(7) 0.0859(9) 0.5643(8) 0.111(8) Uiso 1 1 d . . . . .
O39N O 0.9839(8) 0.1166(12) 0.5468(10) 0.154(11) Uiso 1 1 d . . . . .
O40N O 0.9904(8) 0.0418(12) 0.5428(10) 0.151(11) Uiso 1 1 d . . . . .
N41N N 0.0865(7) 0.2903(11) 0.6072(9) 0.093(8) Uiso 1 1 d . . . . .
O42N O 0.1023(5) 0.2843(8) 0.5956(7) 0.091(6) Uiso 1 1 d . . . . .
O43N O 0.0820(10) 0.2652(15) 0.6358(13) 0.201(16) Uiso 1 1 d . . . . .
O44N O 0.0677(10) 0.3186(16) 0.6024(13) 0.204(17) Uiso 1 1 d . . . . .
N45N N 0.1594(7) 0.5660(11) 0.3131(9) 0.096(8) Uiso 1 1 d . . . . .
O46N O 0.1566(5) 0.5884(8) 0.3406(7) 0.104(7) Uiso 1 1 d . . . . .
O47N O 0.1391(7) 0.5461(11) 0.2926(9) 0.138(10) Uiso 1 1 d . . . . .
O48N O 0.1841(6) 0.5681(9) 0.3084(8) 0.113(8) Uiso 1 1 d . . . . .
N49N N 0.1904(8) 0.5602(14) 0.5422(11) 0.042(9) Uiso 0.5 1 d . . P K 1
O50N O 0.1918(6) 0.5626(9) 0.5745(7) 0.029(6) Uiso 0.5 1 d . . P K 1
O51N O 0.1922(7) 0.5264(11) 0.5243(9) 0.051(8) Uiso 0.5 1 d . . P K 1
O52N O 0.2023(15) 0.586(2) 0.533(2) 0.15(2) Uiso 0.5 1 d . . P K 1
O202 O 0.1370(11) 0.5793(18) 0.5645(14) 0.109(15) Uiso 0.5 1 d . . P L 2
N53N N 0.1062(6) 0.0227(11) 0.3190(8) 0.090(8) Uiso 1 1 d . . . . .
O54N O 0.1249(5) 0.0415(7) 0.3429(6) 0.084(6) Uiso 1 1 d . . . . .
O55N O 0.0907(8) 0.0493(12) 0.2905(10) 0.156(12) Uiso 1 1 d . . . . .
O56N O 0.1046(8) -0.0230(13) 0.3149(10) 0.160(12) Uiso 1 1 d . . . . .
N57N N 0.2255(6) 0.4575(9) 0.7151(8) 0.079(7) Uiso 1 1 d . . . . .
O58N O 0.2188(4) 0.4856(7) 0.6915(6) 0.074(5) Uiso 1 1 d . . . . .
O59N O 0.2158(7) 0.4623(11) 0.7452(10) 0.151(11) Uiso 1 1 d . . . . .
O60N O 0.2408(6) 0.4228(9) 0.7192(7) 0.107(7) Uiso 1 1 d . . . . .
N61N N 0.0408(8) 0.1414(13) 0.2667(10) 0.115(10) Uiso 1 1 d . . . . .
O62N O 0.0293(7) 0.1517(11) 0.2908(9) 0.142(10) Uiso 1 1 d . . . . .
O63N O 0.0497(8) 0.1811(12) 0.2539(10) 0.155(11) Uiso 1 1 d . . . . .
O64N O 0.0380(7) 0.1056(12) 0.2520(10) 0.146(11) Uiso 1 1 d . . . . .
N65N N 0.1004(11) 0.5180(18) 0.6995(15) 0.167(16) Uiso 1 1 d . . . . .
O66N O 0.1053(6) 0.5634(11) 0.7124(8) 0.129(9) Uiso 1 1 d . . . . .
O67N O 0.0927(7) 0.4823(12) 0.7120(9) 0.138(10) Uiso 1 1 d . . . . .
O68N O 0.1044(12) 0.5189(19) 0.6655(17) 0.25(2) Uiso 1 1 d . . . . .
N69N N 0.1187(9) -0.0812(14) 0.4270(11) 0.19(3) Uiso 0.5 1 d D U P M 1
O70N O 0.0963(10) -0.0738(18) 0.4362(13) 0.119(16) Uiso 0.5 1 d D U P M 1
O71N O 0.1191(10) -0.0699(17) 0.3953(12) 0.110(15) Uiso 0.5 1 d D U P M 1
O72N O 0.1408(11) -0.101(3) 0.4497(16) 0.22(3) Uiso 0.5 1 d D U P M 1
O203 O 0.1186(17) -0.090(3) 0.478(2) 0.17(3) Uiso 0.5 1 d . . P N 2
O204 O 0.156(2) -0.186(3) 0.464(3) 0.23(4) Uiso 0.5 1 d . . P O 2
N73N N 0.0847(10) 0.5254(16) 0.4434(13) 0.26(4) Uiso 0.5 1 d D U P P 1
O74N O 0.100(2) 0.550(3) 0.4709(17) 0.31(5) Uiso 0.5 1 d D U P P 1
O75N O 0.0744(12) 0.4857(17) 0.4488(14) 0.127(18) Uiso 0.5 1 d D U P P 1
O76N O 0.0798(12) 0.5407(18) 0.4107(14) 0.131(19) Uiso 0.5 1 d D U P P 1
O205 O 0.0422(11) 0.4023(17) 0.4205(14) 0.107(15) Uiso 0.5 1 d . . P Q 1
O206 O 0.0510(9) 0.4786(14) 0.3887(11) 0.080(11) Uiso 0.5 1 d . . P R 2
O207 O 0.0441(19) 0.406(3) 0.487(2) 0.20(3) Uiso 0.5 1 d . . P S 2
O1 O 0.2028(6) 0.6606(10) 0.3807(8) 0.124(9) Uiso 1 1 d . . . . .
O2 O 0.9812(6) 0.1112(9) 0.3231(7) 0.110(8) Uiso 1 1 d . . . . .
O3 O 0.0034(6) 0.0215(9) 0.3908(8) 0.120(8) Uiso 1 1 d . . . . .
O4 O 0.1454(7) 0.9643(10) 0.1446(9) 0.136(10) Uiso 1 1 d . . . . .
O5 O 0.0982(8) 0.9766(12) 0.6401(10) 0.156(12) Uiso 1 1 d . . . . .
O6 O 0.1603(12) 0.4889(19) 0.7401(15) 0.25(2) Uiso 1 1 d . . . . .
O7 O -0.0087(7) 0.3863(11) 0.2826(9) 0.146(11) Uiso 1 1 d . . . . .
O8 O 0.1084(9) 0.3113(14) 0.2149(12) 0.194(15) Uiso 1 1 d . . . . .
O9 O 0.2448(11) 0.6243(17) 0.6116(14) 0.23(2) Uiso 1 1 d . . . . .
O10 O 0.9062(16) 0.134(2) 0.272(2) 0.32(3) Uiso 1 1 d . . . . .
O11 O 0.1741(18) 0.320(3) 0.777(2) 0.36(4) Uiso 1 1 d . . . . .
O12 O 0.1247(11) 0.2183(17) 0.7092(14) 0.231(19) Uiso 1 1 d . . . . .
O13 O 0.0449(14) -0.175(2) 0.3439(18) 0.30(3) Uiso 1 1 d . . . . .
O14 O 0.152(2) -0.079(3) 0.672(3) 0.43(5) Uiso 1 1 d . . . . .
O15 O 0.1296(8) 0.8666(12) 0.5855(10) 0.161(12) Uiso 1 1 d . . . . .
O16 O 0.1659(9) 0.1167(13) 0.5237(11) 0.178(14) Uiso 1 1 d . . . . .
O17 O 0.2666(12) 0.2630(19) 0.2099(16) 0.26(2) Uiso 1 1 d . . . . .
O18 O -0.0193(9) 0.3717(13) 0.3890(11) 0.178(14) Uiso 1 1 d . . . . .
O19 O 0.1225(9) 0.2564(14) 0.4297(12) 0.189(15) Uiso 1 1 d . . . . .
O20 O -0.0496(11) -0.0130(17) 0.3409(14) 0.23(2) Uiso 1 1 d . . . . .
O21 O -0.058(3) 0.338(6) 0.444(4) 0.69(10) Uiso 1 1 d . . . . .
O22 O 0.8803(13) 0.216(2) 0.3014(16) 0.27(2) Uiso 1 1 d . . . . .
O23 O -0.0665(13) 0.360(2) 0.5464(17) 0.27(3) Uiso 1 1 d . . . . .
O24 O 0.2351(12) 0.7121(18) 0.6381(15) 0.25(2) Uiso 1 1 d . . . . .
O25 O -0.0767(15) 0.222(2) 0.5846(19) 0.31(3) Uiso 1 1 d . . . . .
O26 O 0.0655(14) 0.418(2) 0.5734(17) 0.28(3) Uiso 1 1 d . . . . .
O27 O 0.0853(14) -0.137(2) 0.3027(19) 0.30(3) Uiso 1 1 d . . . . .
O101 O -0.0402(18) 0.212(3) 0.481(2) 0.18(3) Uiso 0.5 1 d . . P T 1
O102 O -0.0394(9) 0.1882(14) 0.4226(11) 0.076(11) Uiso 0.5 1 d . . P U 2
O103 O 0.0915(9) 0.5879(15) 0.3104(12) 0.086(12) Uiso 0.5 1 d . . P V 1
O104 O 0.1026(11) 0.6518(18) 0.3675(14) 0.110(15) Uiso 0.5 1 d . . P W 2
O105 O 0.0404(11) 0.6213(17) 0.2652(15) 0.110(15) Uiso 0.5 1 d . . P X 2
O106 O 0.0057(11) 0.5845(17) 0.1945(14) 0.103(14) Uiso 0.5 1 d . . P Y 1
O107 O 0.0138(15) 0.506(2) 0.155(2) 0.16(2) Uiso 0.5 1 d . . P Z 2
O108 O 0.0010(13) 0.335(2) 0.6490(17) 0.131(18) Uiso 0.5 1 d . . P A 1
O109 O -0.0551(12) 0.313(2) 0.6142(16) 0.126(18) Uiso 0.5 1 d . . P B 2
O110 O 0.0548(10) -0.0055(15) 0.2304(13) 0.093(13) Uiso 0.5 1 d . . P C 1
O111 O 0.0000 -0.130(2) 0.2500 0.20(2) Uiso 1 2 d S . P D 1
O112 O 0.0473(11) -0.0941(16) 0.2448(14) 0.102(14) Uiso 0.5 1 d . . P E 2
O113 O 0.2134(10) -0.1128(16) 0.3183(13) 0.099(14) Uiso 0.5 1 d . . P F 1
O114 O 0.2660(11) 0.3687(17) 0.2358(15) 0.112(16) Uiso 0.5 1 d . . P G 2
O115 O 0.9542(15) 0.270(2) 0.215(2) 0.16(2) Uiso 0.5 1 d . . P H 1
O116 O 0.0644(11) 0.3357(18) 0.2514(14) 0.110(15) Uiso 0.5 1 d . . P I 2
O117 O 0.004(2) 0.500(3) 0.480(2) 0.22(4) Uiso 0.5 1 d . . P J -1

loop_
_atom_site_aniso_label
_atom_site_aniso_U_11
_atom_site_aniso_U_22
_atom_site_aniso_U_33
_atom_site_aniso_U_23
_atom_site_aniso_U_13
_atom_site_aniso_U_12
Pd1 0.0476(12) 0.0413(11) 0.0386(11) 0.0007(8) 0.0055(10) -0.0054(8)
Pd2 0.0433(12) 0.0444(11) 0.0471(12) 0.0055(8) 0.0088(10) -0.0063(8)
Pd3 0.0534(13) 0.0489(12) 0.0477(12) -0.0023(9) 0.0118(11) 0.0011(9)
Pd4 0.0417(11) 0.0494(12) 0.0419(11) -0.0012(8) 0.0085(10) 0.0016(9)
Pd5 0.0435(12) 0.0555(12) 0.0421(11) 0.0004(9) 0.0086(10) -0.0125(9)
Pd6 0.0478(12) 0.0534(12) 0.0460(12) 0.0106(9) 0.0101(10) 0.0006(9)
Pd7 0.0520(13) 0.0423(12) 0.0615(13) 0.0029(9) 0.0052(11) 0.0020(9)
Pd8 0.0657(14) 0.0495(12) 0.0445(12) 0.0065(9) 0.0077(11) -0.0054(10)
Pd9 0.0771(16) 0.0577(13) 0.0501(13) 0.0027(10) 0.0095(12) 0.0039(11)
Pd10 0.0618(14) 0.0640(13) 0.0446(12) -0.0050(10) 0.0121(11) 0.0140(10)

loop_
_atom_type_symbol
_atom_type_description
_atom_type_scat_dispersion_real
_atom_type_scat_dispersion_imag
_atom_type_scat_source
C C 0.0033 0.0016 'International Tables Vol C Tables 4.2.6.8 and 6.1.1.4'
H H 0.0000 0.0000 'International Tables Vol C Tables 4.2.6.8 and 6.1.1.4'
N N 0.0061 0.0033 'International Tables Vol C Tables 4.2.6.8 and 6.1.1.4'
O O 0.0106 0.0060 'International Tables Vol C Tables 4.2.6.8 and 6.1.1.4'
Pd Pd -0.9988 1.0072 'International Tables Vol C Tables 4.2.6.8 and 6.1.1.4'

loop_
_geom_angle_atom_site_label_1
_geom_angle_atom_site_label_2
_geom_angle_atom_site_label_3
_geom_angle
_geom_angle_site_symmetry_1
_geom_angle_site_symmetry_3
N11 Pd1 N12 86.0(8) . .
N11 Pd1 N2D 91.3(7) . .
N12 Pd1 N2D 176.1(8) . .
N11 Pd1 N4B 175.1(8) . .
N12 Pd1 N4B 90.9(7) . .
N2D Pd1 N4B 92.1(7) . .
N21 Pd2 N4C 175.2(8) . 7_556
N21 Pd2 N2B 93.2(8) . .
N4C Pd2 N2B 91.5(7) 7_556 .
N21 Pd2 N22 83.1(8) . .
N4C Pd2 N22 92.3(7) 7_556 .
N2B Pd2 N22 175.9(7) . .
N31 Pd3 N32 83.2(10) . .
N31 Pd3 N3A 92.4(9) . .
N32 Pd3 N3A 174.8(9) . .
N31 Pd3 N3B 175.5(9) . .
N32 Pd3 N3B 92.8(9) . .
N3A Pd3 N3B 91.6(8) . .
N42 Pd4 N5A 91.2(8) . .
N42 Pd4 N5B 174.3(8) . .
N5A Pd4 N5B 94.5(7) . .
N42 Pd4 N41 84.7(8) . .
N5A Pd4 N41 175.8(8) . .
N5B Pd4 N41 89.6(8) . .
N51 Pd5 N3C 174.8(8) . .
N51 Pd5 N52 84.3(8) . .
N3C Pd5 N52 90.6(7) . .
N51 Pd5 N3D 91.8(8) . .
N3C Pd5 N3D 93.3(7) . .
N52 Pd5 N3D 176.0(7) . .
N61 Pd6 N62 82.0(8) . .
N61 Pd6 N4A 93.6(8) . .
N62 Pd6 N4A 175.4(8) . .
N61 Pd6 N2C 175.2(8) . .
N62 Pd6 N2C 93.2(8) . .
N4A Pd6 N2C 91.1(8) . .
N71 Pd7 N72 86.8(11) . .
N71 Pd7 N4D 89.0(10) . 7_556
N72 Pd7 N4D 175.6(9) . 7_556
N71 Pd7 N2A 178.6(11) . .
N72 Pd7 N2A 92.1(9) . .
N4D Pd7 N2A 92.1(8) 7_556 .
N82 Pd8 N81 83.9(10) . .
N82 Pd8 N5D 173.5(8) . .
N81 Pd8 N5D 90.2(9) . .
N82 Pd8 N5C 93.1(8) . .
N81 Pd8 N5C 176.5(9) . .
N5D Pd8 N5C 92.9(8) . .
N92 Pd9 N1C 94.4(10) . .
N92 Pd9 N1A 175.1(10) . .
N1C Pd9 N1A 90.4(8) . .
N92 Pd9 N91 83.7(11) . .
N1C Pd9 N91 177.9(10) . .
N1A Pd9 N91 91.4(9) . .
N1D Pd10 N102 92.5(9) . .
N1D Pd10 N1B 88.8(8) . .
N102 Pd10 N1B 178.6(10) . .
N1D Pd10 N101 178.1(10) . .
N102 Pd10 N101 85.7(10) . .
N1B Pd10 N101 93.0(9) . .
C12 C11 N11 112(3) . .
N12 C12 C11 115(3) . .
C22 C21 N21 107(2) . .
N22 C22 C21 106(2) . .
C32 C31 N31 112(3) . .
C31 C32 N32 104(3) . .
N41 C41 C42 117(4) . .
C41 C42 N42 115(3) . .
C52 C51 N51 108(3) . .
C51 C52 N52 109(4) . .
N61 C61 C62 104(3) . .
N62 C62 C61 116(3) . .
C72 C71 N71 106(3) . .
C71 C72 N72 113(4) . .
N81 C81 C82 105(3) . .
N82 C82 C81 110(3) . .
C92 C91 N91 104(5) . .
C91 C92 N92 119(5) . .
C102 C101 N101 119(4) . .
C101 C102 N102 114(4) . .
N1A C1A C2A 119(3) . .
C3A C2A C1A 124(3) . .
C2A C3A C4A 113(3) . .
C5A C4A C3A 122(2) . .
C5A C4A C14A 123(2) . .
C3A C4A C14A 115(2) . .
C4A C5A N1A 124(2) . .
N2A C6A N3A 122(2) . .
C8A C7A N2A 121(2) . .
C7A C8A C15A 121(2) . .
C7A C8A C9A 118(2) . .
C15A C8A C9A 121(2) . .
N3A C9A C8A 119(2) . .
N5A C10A N4A 127(2) . .
N4A C11A C12A 122(2) . .
C13A C12A C11A 117(2) . .
C13A C12A C17A 124(2) . .
C11A C12A C17A 119(2) . .
N5A C13A C12A 124(2) . .
N7A C14A N6A 127(2) . .
N7A C14A C4A 121(2) . .
N6A C14A C4A 113(2) . .
C16A C15A N7A 117(2) . .
C16A C15A C8A 125(2) . .
N7A C15A C8A 118(2) . .
C15A C16A C17A 122(2) . .
N6A C17A C16A 123(2) . .
N6A C17A C12A 112(2) . .
C16A C17A C12A 125(2) . .
N1B C1B C2B 125(4) . .
C3B C2B C1B 110(4) . .
C4B C3B C2B 115(4) . .
C5B C4B C3B 123(3) . .
C5B C4B C14B 126(2) . .
C3B C4B C14B 111(2) . .
C4B C5B N1B 124(2) . .
N3B C6B N2B 125(2) . .
N2B C7B C8B 123(2) . .
C17B C8B C9B 128(2) . .
C17B C8B C7B 120(2) . .
C9B C8B C7B 111.4(19) . .
N3B C9B C8B 123(2) . .
N4B C10B N5B 121(2) . .
C12B C11B N4B 123(2) . .
C11B C12B C13B 118(2) . .
C11B C12B C15B 122(2) . .
C13B C12B C15B 118.7(19) . .
N5B C13B C12B 119.3(18) . .
N7B C14B N6B 128(2) . .
N7B C14B C4B 122(2) . .
N6B C14B C4B 109(2) . .
C16B C15B N6B 125(2) . .
C16B C15B C12B 123(2) . .
N6B C15B C12B 111.6(18) . .
C15B C16B C17B 117(2) . .
N7B C17B C8B 119(2) . .
N7B C17B C16B 121(2) . .
C8B C17B C16B 120(2) . .
N1C C1C C2C 122(4) . .
C3C C2C C1C 122(5) . .
C2C C3C C4C 117(4) . .
C5C C4C C3C 124(3) . .
C5C C4C C14C 115(3) . .
C3C C4C C14C 121(3) . .
C4C C5C N1C 117(3) . .
N2C C6C N3C 124(2) . .
N2C C7C C8C 118(2) . .
C9C C8C C7C 116(2) . .
C9C C8C C17C 124(2) . .
C7C C8C C17C 121(2) . .
C8C C9C N3C 126(2) . .
N5C C10C N4C 124(2) . .
N5C C11C C12C 120(3) . .
C13C C12C C11C 116(2) . .
C13C C12C C15C 122(2) . .
C11C C12C C15C 122(2) . .
C12C C13C N4C 122(2) . .
N7C C15C C16C 122(2) . .
N7C C15C C12C 114(2) . .
C16C C15C C12C 124(2) . .
C17C C16C C15C 118(2) . .
N7C C14C N6C 126(2) . .
N7C C14C C4C 117(3) . .
N6C C14C C4C 116(2) . .
C16C C17C N6C 123(2) . .
C16C C17C C8C 124(2) . .
N6C C17C C8C 112(2) . .
C2D C1D N1D 117(4) . .
C1D C2D C3D 121(4) . .
C4D C3D C2D 119(4) . .
C3D C4D C14D 120(3) . .
C3D C4D C5D 118(3) . .
C14D C4D C5D 122(2) . .
N1D C5D C4D 125(2) . .
N3D C6D N2D 123.3(19) . .
N2D C7D C8D 119(2) . .
C9D C8D C17D 127(2) . .
C9D C8D C7D 115(2) . .
C17D C8D C7D 118(2) . .
N3D C9D C8D 125(2) . .
N5D C10D N4D 121(2) . .
N5D C11D C12D 122(2) . .
C13D C12D C11D 116(2) . .
C13D C12D C15D 122(2) . .
C11D C12D C15D 121(2) . .
N4D C13D C12D 121(2) . .
N7D C14D N6D 123(2) . .
N7D C14D C4D 121(2) . .
N6D C14D C4D 115(2) . .
N7D C15D C16D 117(2) . .
N7D C15D C12D 116(2) . .
C16D C15D C12D 127(2) . .
C17D C16D C15D 123(3) . .
C16D C17D C8D 125(2) . .
C16D C17D N6D 117(2) . .
C8D C17D N6D 118(2) . .
C11 N11 Pd1 113.6(18) . .
C12 N12 Pd1 111.0(19) . .
C21 N21 Pd2 109.6(18) . .
C22 N22 Pd2 111.7(17) . .
C31 N31 Pd3 109(2) . .
C32 N32 Pd3 113.3(19) . .
C41 N41 Pd4 111(2) . .
C42 N42 Pd4 107.7(18) . .
C51 N51 Pd5 110.3(18) . .
C52 N52 Pd5 109(2) . .
C61 N61 Pd6 119(2) . .
C62 N62 Pd6 112(2) . .
C71 N71 Pd7 111(2) . .
C72 N72 Pd7 108(2) . .
C81 N81 Pd8 114(2) . .
C82 N82 Pd8 116(2) . .
C91 N91 Pd9 115(3) . .
C92 N92 Pd9 103(2) . .
C101 N101 Pd10 108(3) . .
C102 N102 Pd10 106(2) . .
C5A N1A C1A 118(2) . .
C5A N1A Pd9 123.3(16) . .
C1A N1A Pd9 118.5(18) . .
C6A N2A C7A 121(2) . .
C6A N2A Pd7 117.5(17) . .
C7A N2A Pd7 121.2(17) . .
C9A N3A C6A 118(2) . .
C9A N3A Pd3 120.4(17) . .
C6A N3A Pd3 121.1(16) . .
C11A N4A C10A 115.3(19) . .
C11A N4A Pd6 122.3(15) . .
C10A N4A Pd6 121.9(15) . .
C10A N5A C13A 114(2) . .
C10A N5A Pd4 123.3(16) . .
C13A N5A Pd4 122.7(16) . .
C17A N6A C14A 112(2) . .
C14A N7A C15A 119(2) . .
C5B N1B C1B 117(3) . .
C5B N1B Pd10 122.6(17) . .
C1B N1B Pd10 119(2) . .
C7B N2B C6B 119(2) . .
C7B N2B Pd2 119.5(16) . .
C6B N2B Pd2 121.3(16) . .
C6B N3B C9B 119(2) . .
C6B N3B Pd3 124.0(16) . .
C9B N3B Pd3 116.1(16) . .
C10B N4B C11B 119.8(18) . .
C10B N4B Pd1 117.6(14) . .
C11B N4B Pd1 121.9(15) . .
C13B N5B C10B 119.0(18) . .
C13B N5B Pd4 120.8(14) . .
C10B N5B Pd4 120.0(14) . .
C15B N6B C14B 111.2(19) . .
C17B N7B C14B 118(2) . .
C1C N1C C5C 117(3) . .
C1C N1C Pd9 123(2) . .
C5C N1C Pd9 120.3(18) . .
C6C N2C C7C 121(2) . .
C6C N2C Pd6 118.7(17) . .
C7C N2C Pd6 119.9(16) . .
C6C N3C C9C 115(2) . .
C6C N3C Pd5 122.9(16) . .
C9C N3C Pd5 122.1(16) . .
C11C N5C C10C 121(2) . .
C11C N5C Pd8 118.6(18) . .
C10C N5C Pd8 119.9(16) . .
C10C N4C C13C 117(2) . .
C10C N4C Pd2 121.0(16) . 7_556
C13C N4C Pd2 121.2(15) . 7_556
C14C N6C C17C 114(2) . .
C14C N7C C15C 116(2) . .
C5D N1D C1D 117(3) . .
C5D N1D Pd10 122.5(18) . .
C1D N1D Pd10 121(2) . .
C6D N2D C7D 119.1(19) . .
C6D N2D Pd1 120.0(14) . .
C7D N2D Pd1 120.9(15) . .
C6D N3D C9D 118.3(19) . .
C6D N3D Pd5 118.8(14) . .
C9D N3D Pd5 122.9(16) . .
C13D N4D C10D 119(2) . .
C13D N4D Pd7 120.5(16) . 7_556
C10D N4D Pd7 119.2(16) . 7_556
C10D N5D C11D 120(2) . .
C10D N5D Pd8 117.7(17) . .
C11D N5D Pd8 121.5(16) . .
C14D N6D C17D 118(2) . .
C14D N7D C15D 121(2) . .
C6X C1X O1X 120(4) . .
C6X C1X C2X 129(4) . .
O1X C1X C2X 111(4) . .
C7X C2X C3X 126(5) . .
C7X C2X C1X 133(5) . .
C3X C2X C1X 102(4) . .
C4X C3X C2X 137(5) . .
C3X C4X C5X 109(4) . .
C6X C5X C4X 124(4) . .
C1X C6X C5X 117(4) . .
C1X C6X C8X 125(5) . .
C5X C6X C8X 117(4) . .
C2X C7X C10X 119(4) . .
C6X C8X C26X 116(4) . .
C11X C10X C15X 120(4) . .
C11X C10X C7X 110(4) . .
C15X C10X C7X 126(4) . .
C10X C11X C12X 114(5) . .
C13X C12X C11X 120(5) . .
C12X C13X C14X 121(5) . .
C13X C14X C15X 131(5) . .
C13X C14X C16X 113(4) . .
C15X C14X C16X 116(4) . .
O2X C15X C14X 132(5) . .
O2X C15X C10X 117(4) . .
C14X C15X C10X 111(4) . .
C17X C16X C14X 115(4) . .
C18X C17X C20X 121(5) . .
C18X C17X C16X 128(5) . .
C20X C17X C16X 111(4) . .
C17X C18X O3X 126(5) . .
C17X C18X C19X 127(5) . .
O3X C18X C19X 107(4) . .
C23X C19X C22X 124(5) . .
C23X C19X C18X 128(5) . .
C22X C19X C18X 104(4) . .
C21X C20X C17X 122(5) . .
C20X C21X C22X 117(5) . .
C21X C22X C19X 129(5) . .
C19X C23X C24X 133(5) . .
C23X C24X C28X 120(5) . .
C23X C24X C25X 132(4) . .
C28X C24X C25X 104(4) . .
C26X C25X O4X 126(5) . .
C26X C25X C24X 126(5) . .
O4X C25X C24X 108(4) . .
C25X C26X C27X 127(6) . .
C25X C26X C8X 117(5) . .
C27X C26X C8X 115(5) . .
C26X C27X C29X 113(5) . .
C24X C28X C29X 126(5) . .
C27X C29X C28X 121(5) . .
O2N N1N O3N 121(2) . .
O2N N1N O4N 122(2) . .
O3N N1N O4N 117(2) . .
O7N N5N O6N 123(3) . .
O7N N5N O8N 114(3) . .
O6N N5N O8N 123(3) . .
O11N N9N O10N 124(3) . .
O11N N9N O12N 110(3) . .
O10N N9N O12N 126(3) . .
O16N N13N O14N 127(5) . .
O16N N13N O15N 117(5) . .
O14N N13N O15N 110(4) . .
O18N N17N O19N 124(5) . .
O18N N17N O20N 123(5) . .
O19N N17N O20N 109(5) . .
O23N N21N O22N 119.9(19) . .
O23N N21N O24N 119.6(19) . .
O22N N21N O24N 120(2) . .
O27N N25N O26N 125(4) . .
O27N N25N O28N 117(4) . .
O26N N25N O28N 118(4) . .
O32N N29N O31N 122(3) . .
O32N N29N O30N 123(3) . .
O31N N29N O30N 115(3) . .
O35N N33N O34N 121(2) . .
O35N N33N O36N 118(2) . .
O34N N33N O36N 121(2) . .
O38N N37N O40N 124(4) . .
O38N N37N O39N 123(4) . .
O40N N37N O39N 113(4) . .
O42N N41N O44N 135(4) . .
O42N N41N O43N 127(4) . .
O44N N41N O43N 99(4) . .
O47N N45N O48N 124(4) . .
O47N N45N O46N 119(3) . .
O48N N45N O46N 117(3) . .
O52N N49N O51N 101(5) . .
O52N N49N O50N 116(6) . .
O51N N49N O50N 130(4) . .
N49N O51N O52N 36(3) . .
N49N O52N O51N 42(4) . .
O54N N53N O56N 123(3) . .
O54N N53N O55N 118(3) . .
O56N N53N O55N 117(3) . .
O58N N57N O60N 131(3) . .
O58N N57N O59N 120(3) . .
O60N N57N O59N 109(3) . .
O64N N61N O62N 124(4) . .
O64N N61N O63N 123(4) . .
O62N N61N O63N 111(4) . .
O66N N65N O67N 132(5) . .
O66N N65N O68N 105(5) . .
O67N N65N O68N 123(5) . .
O71N N69N O70N 121(2) . .
O71N N69N O72N 119(2) . .
O70N N69N O72N 120(2) . .
O74N N73N O76N 121(2) . .
O74N N73N O75N 119(2) . .
O76N N73N O75N 120(2) . .

loop_
_geom_bond_atom_site_label_1
_geom_bond_atom_site_label_2
_geom_bond_distance
_geom_bond_site_symmetry_2
Pd1 N11 1.968(18) .
Pd1 N12 2.02(2) .
Pd1 N2D 2.061(18) .
Pd1 N4B 2.079(17) .
Pd2 N21 1.98(2) .
Pd2 N4C 2.037(19) 7_556
Pd2 N2B 2.046(19) .
Pd2 N22 2.040(19) .
Pd3 N31 2.00(2) .
Pd3 N32 2.01(2) .
Pd3 N3A 2.03(2) .
Pd3 N3B 2.05(2) .
Pd4 N42 2.01(2) .
Pd4 N5A 2.016(19) .
Pd4 N5B 2.013(18) .
Pd4 N41 2.01(2) .
Pd5 N51 1.963(19) .
Pd5 N3C 2.023(18) .
Pd5 N52 2.016(19) .
Pd5 N3D 2.039(17) .
Pd6 N61 1.988(19) .
Pd6 N62 2.02(2) .
Pd6 N4A 2.051(19) .
Pd6 N2C 2.08(2) .
Pd7 N71 1.98(3) .
Pd7 N72 1.99(2) .
Pd7 N4D 2.04(2) 7_556
Pd7 N2A 2.06(2) .
Pd8 N82 1.97(2) .
Pd8 N81 1.99(2) .
Pd8 N5D 2.04(2) .
Pd8 N5C 2.076(19) .
Pd9 N92 2.03(3) .
Pd9 N1C 2.01(2) .
Pd9 N1A 2.027(19) .
Pd9 N91 2.03(3) .
Pd10 N1D 2.00(2) .
Pd10 N102 2.03(2) .
Pd10 N1B 2.04(2) .
Pd10 N101 2.04(3) .
C11 C12 1.509(19) .
C11 N11 1.478(19) .
C12 N12 1.468(18) .
C21 C22 1.515(19) .
C21 N21 1.523(18) .
C22 N22 1.466(18) .
C31 C32 1.48(5) .
C31 N31 1.50(4) .
C32 N32 1.53(4) .
C41 N41 1.39(5) .
C41 C42 1.42(5) .
C42 N42 1.49(4) .
C51 C52 1.41(5) .
C51 N51 1.55(4) .
C52 N52 1.53(4) .
C61 N61 1.48(2) .
C61 C62 1.526(19) .
C62 N62 1.490(19) .
C71 C72 1.43(5) .
C71 N71 1.62(4) .
C72 N72 1.55(5) .
C81 N81 1.56(5) .
C81 C82 1.62(6) .
C82 N82 1.43(4) .
C91 C92 1.37(6) .
C91 N91 1.45(6) .
C92 N92 1.57(5) .
C101 C102 1.39(6) .
C101 N101 1.36(5) .
C102 N102 1.50(5) .
C1A N1A 1.38(3) .
C1A C2A 1.42(4) .
C2A C3A 1.33(4) .
C3A C4A 1.46(4) .
C4A C5A 1.33(3) .
C4A C14A 1.54(4) .
C5A N1A 1.31(3) .
C6A N2A 1.28(3) .
C6A N3A 1.44(3) .
C7A C8A 1.37(3) .
C7A N2A 1.36(3) .
C8A C15A 1.42(3) .
C8A C9A 1.44(3) .
C9A N3A 1.35(3) .
C10A N5A 1.30(3) .
C10A N4A 1.36(3) .
C11A N4A 1.30(3) .
C11A C12A 1.37(3) .
C12A C13A 1.32(3) .
C12A C17A 1.54(3) .
C13A N5A 1.34(3) .
C14A N7A 1.31(3) .
C14A N6A 1.42(3) .
C15A C16A 1.39(3) .
C15A N7A 1.35(3) .
C16A C17A 1.35(3) .
C17A N6A 1.36(3) .
C1B N1B 1.32(4) .
C1B C2B 1.52(6) .
C2B C3B 1.45(6) .
C3B C4B 1.45(4) .
C4B C5B 1.30(3) .
C4B C14B 1.52(4) .
C5B N1B 1.32(3) .
C6B N3B 1.33(3) .
C6B N2B 1.31(3) .
C7B N2B 1.33(3) .
C7B C8B 1.50(3) .
C8B C17B 1.39(3) .
C8B C9B 1.44(3) .
C9B N3B 1.34(3) .
C10B N4B 1.34(3) .
C10B N5B 1.35(3) .
C11B C12B 1.30(3) .
C11B N4B 1.35(3) .
C12B C13B 1.43(3) .
C12B C15B 1.53(3) .
C13B N5B 1.36(3) .
C14B N7B 1.31(3) .
C14B N6B 1.40(3) .
C15B C16B 1.37(3) .
C15B N6B 1.36(3) .
C16B C17B 1.42(3) .
C17B N7B 1.32(3) .
C1C N1C 1.30(4) .
C1C C2C 1.43(5) .
C2C C3C 1.23(5) .
C3C C4C 1.40(4) .
C4C C5C 1.36(4) .
C4C C14C 1.52(4) .
C5C N1C 1.44(3) .
C6C N2C 1.31(3) .
C6C N3C 1.31(3) .
C7C N2C 1.33(3) .
C7C C8C 1.42(3) .
C8C C9C 1.34(3) .
C8C C17C 1.52(3) .
C9C N3C 1.36(3) .
C10C N5C 1.32(3) .
C10C N4C 1.32(3) .
C11C N5C 1.28(3) .
C11C C12C 1.46(3) .
C12C C13C 1.34(3) .
C12C C15C 1.47(3) .
C13C N4C 1.38(3) .
C15C N7C 1.35(3) .
C15C C16C 1.37(3) .
C16C C17C 1.33(3) .
C14C N7C 1.35(3) .
C14C N6C 1.36(3) .
C17C N6C 1.37(3) .
C1D C2D 1.37(5) .
C1D N1D 1.43(4) .
C2D C3D 1.44(5) .
C3D C4D 1.27(4) .
C4D C14D 1.42(4) .
C4D C5D 1.44(3) .
C5D N1D 1.32(3) .
C6D N3D 1.31(3) .
C6D N2D 1.34(3) .
C7D N2D 1.37(3) .
C7D C8D 1.46(3) .
C8D C9D 1.35(3) .
C8D C17D 1.39(3) .
C9D N3D 1.34(3) .
C10D N5D 1.32(3) .
C10D N4D 1.39(3) .
C11D N5D 1.34(3) .
C11D C12D 1.42(3) .
C12D C13D 1.39(4) .
C12D C15D 1.41(3) .
C13D N4D 1.37(3) .
C14D N7D 1.30(3) .
C14D N6D 1.40(3) .
C15D N7D 1.40(3) .
C15D C16D 1.41(3) .
C16D C17D 1.34(3) .
C17D N6D 1.44(3) .
N4C Pd2 2.037(19) 7_556
N4D Pd7 2.04(2) 7_556
O1X C1X 1.38(5) .
O2X C15X 1.35(6) .
O3X C18X 1.38(6) .
O4X C25X 1.47(6) .
C1X C6X 1.27(6) .
C1X C2X 1.53(7) .
C2X C7X 1.29(6) .
C2X C3X 1.47(7) .
C3X C4X 1.28(6) .
C4X C5X 1.42(6) .
C5X C6X 1.41(6) .
C6X C8X 1.51(7) .
C7X C10X 1.50(6) .
C8X C26X 1.65(8) .
C10X C11X 1.42(7) .
C10X C15X 1.49(7) .
C11X C12X 1.57(8) .
C12X C13X 1.26(6) .
C13X C14X 1.27(6) .
C14X C15X 1.39(7) .
C14X C16X 1.73(7) .
C16X C17X 1.39(7) .
C17X C18X 1.23(6) .
C17X C20X 1.51(7) .
C18X C19X 1.68(8) .
C19X C23X 1.26(6) .
C19X C22X 1.55(8) .
C20X C21X 1.45(7) .
C21X C22X 1.37(7) .
C23X C24X 1.26(6) .
C24X C28X 1.40(7) .
C24X C25X 1.51(7) .
C25X C26X 1.25(7) .
C26X C27X 1.31(7) .
C27X C29X 1.40(7) .
C28X C29X 1.37(7) .
O306 O306 1.23(18) 7_556
N1N O2N 1.24(3) .
N1N O3N 1.23(3) .
N1N O4N 1.30(3) .
N5N O7N 1.21(4) .
N5N O6N 1.20(3) .
N5N O8N 1.24(4) .
N9N O11N 1.15(4) .
N9N O10N 1.20(3) .
N9N O12N 1.32(4) .
N13N O16N 1.03(4) .
N13N O14N 1.31(4) .
N13N O15N 1.34(5) .
N17N O18N 1.19(5) .
N17N O19N 1.25(5) .
N17N O20N 1.29(5) .
N21N O23N 1.253(17) .
N21N O22N 1.259(17) .
N21N O24N 1.257(17) .
N25N O27N 1.23(4) .
N25N O26N 1.25(4) .
N25N O28N 1.29(4) .
N29N O32N 1.19(3) .
N29N O31N 1.24(3) .
N29N O30N 1.29(3) .
N33N O35N 1.24(3) .
N33N O34N 1.27(3) .
N33N O36N 1.29(3) .
N37N O38N 1.08(3) .
N37N O40N 1.23(4) .
N37N O39N 1.31(4) .
N41N O42N 1.01(3) .
N41N O44N 1.17(5) .
N41N O43N 1.37(5) .
N45N O47N 1.18(4) .
N45N O48N 1.27(4) .
N45N O46N 1.26(3) .
N49N O52N 1.04(7) .
N49N O51N 1.18(4) .
N49N O50N 1.21(4) .
O51N O52N 1.72(8) .
N53N O54N 1.18(3) .
N53N O56N 1.28(4) .
N53N O55N 1.33(4) .
N57N O58N 1.15(3) .
N57N O60N 1.19(3) .
N57N O59N 1.37(4) .
N61N O64N 1.13(4) .
N61N O62N 1.24(4) .
N61N O63N 1.33(4) .
N65N O66N 1.35(5) .
N65N O67N 1.21(5) .
N65N O68N 1.36(6) .
N69N O71N 1.252(18) .
N69N O70N 1.258(17) .
N69N O72N 1.259(18) .
N73N O74N 1.260(18) .
N73N O76N 1.262(18) .
N73N O75N 1.254(18) .

loop_
_geom_torsion_atom_site_label_1
_geom_torsion_atom_site_label_2
_geom_torsion_atom_site_label_3
_geom_torsion_atom_site_label_4
_geom_torsion
_geom_torsion_site_symmetry_4
N11 C11 C12 N12 -16(5) .
N21 C21 C22 N22 -51(4) .
N31 C31 C32 N32 47(4) .
N41 C41 C42 N42 -15(6) .
N51 C51 C52 N52 -48(4) .
N61 C61 C62 N62 28(6) .
N71 C71 C72 N72 -42(5) .
N81 C81 C82 N82 -36(4) .
N91 C91 C92 N92 -45(6) .
N101 C101 C102 N102 34(7) .
N1A C1A C2A C3A -1(5) .
C1A C2A C3A C4A -1(4) .
C2A C3A C4A C5A 3(4) .
C2A C3A C4A C14A 174(2) .
C3A C4A C5A N1A -3(4) .
C14A C4A C5A N1A -173(2) .
N2A C7A C8A C15A -180(2) .
N2A C7A C8A C9A -3(3) .
C7A C8A C9A N3A 2(3) .
C15A C8A C9A N3A 179(2) .
N4A C11A C12A C13A -2(3) .
N4A C11A C12A C17A 178(2) .
C11A C12A C13A N5A 7(4) .
C17A C12A C13A N5A -172(2) .
C5A C4A C14A N7A 176(2) .
C3A C4A C14A N7A 4(4) .
C5A C4A C14A N6A -7(3) .
C3A C4A C14A N6A -178(2) .
C7A C8A C15A C16A -179(2) .
C9A C8A C15A C16A 4(4) .
C7A C8A C15A N7A 5(4) .
C9A C8A C15A N7A -172(2) .
N7A C15A C16A C17A 6(4) .
C8A C15A C16A C17A -170(2) .
C15A C16A C17A N6A -6(4) .
C15A C16A C17A C12A 168(2) .
C13A C12A C17A N6A 171(2) .
C11A C12A C17A N6A -8(3) .
C13A C12A C17A C16A -4(4) .
C11A C12A C17A C16A 177(2) .
N1B C1B C2B C3B -21(6) .
C1B C2B C3B C4B 27(5) .
C2B C3B C4B C5B -18(5) .
C2B C3B C4B C14B 158(3) .
C3B C4B C5B N1B -3(4) .
C14B C4B C5B N1B -178(2) .
N2B C7B C8B C17B 173(2) .
N2B C7B C8B C9B 3(3) .
C17B C8B C9B N3B -173(2) .
C7B C8B C9B N3B -5(3) .
N4B C11B C12B C13B -9(3) .
N4B C11B C12B C15B -176(2) .
C11B C12B C13B N5B 5(3) .
C15B C12B C13B N5B 172.3(19) .
C5B C4B C14B N7B -170(2) .
C3B C4B C14B N7B 14(4) .
C5B C4B C14B N6B 3(4) .
C3B C4B C14B N6B -173(3) .
C11B C12B C15B C16B 177(2) .
C13B C12B C15B C16B 10(3) .
C11B C12B C15B N6B -5(3) .
C13B C12B C15B N6B -171(2) .
N6B C15B C16B C17B 5(3) .
C12B C15B C16B C17B -177(2) .
C9B C8B C17B N7B 171(2) .
C7B C8B C17B N7B 3(3) .
C9B C8B C17B C16B -10(4) .
C7B C8B C17B C16B -178(2) .
C15B C16B C17B N7B -5(3) .
C15B C16B C17B C8B 176(2) .
N1C C1C C2C C3C 1(7) .
C1C C2C C3C C4C 7(7) .
C2C C3C C4C C5C -7(6) .
C2C C3C C4C C14C 167(4) .
C3C C4C C5C N1C -1(4) .
C14C C4C C5C N1C -175(2) .
N2C C7C C8C C9C 1(3) .
N2C C7C C8C C17C -179(2) .
C7C C8C C9C N3C -1(4) .
C17C C8C C9C N3C 179(2) .
N5C C11C C12C C13C -2(4) .
N5C C11C C12C C15C -176(2) .
C11C C12C C13C N4C 2(3) .
C15C C12C C13C N4C 176(2) .
C13C C12C C15C N7C -1(3) .
C11C C12C C15C N7C 173(2) .
C13C C12C C15C C16C -177(2) .
C11C C12C C15C C16C -4(4) .
N7C C15C C16C C17C 0(4) .
C12C C15C C16C C17C 176(2) .
C5C C4C C14C N7C -170(2) .
C3C C4C C14C N7C 15(4) .
C5C C4C C14C N6C 4(4) .
C3C C4C C14C N6C -171(3) .
C15C C16C C17C N6C 2(4) .
C15C C16C C17C C8C -172(2) .
C9C C8C C17C C16C -2(4) .
C7C C8C C17C C16C 178(2) .
C9C C8C C17C N6C -176(2) .
C7C C8C C17C N6C 4(3) .
N1D C1D C2D C3D 20(5) .
C1D C2D C3D C4D -16(6) .
C2D C3D C4D C14D -177(3) .
C2D C3D C4D C5D 9(5) .
C3D C4D C5D N1D -8(4) .
C14D C4D C5D N1D 178(2) .
N2D C7D C8D C9D -3(3) .
N2D C7D C8D C17D 179(2) .
C17D C8D C9D N3D -176(2) .
C7D C8D C9D N3D 6(3) .
N5D C11D C12D C13D 0(3) .
N5D C11D C12D C15D 173(2) .
C11D C12D C13D N4D -2(3) .
C15D C12D C13D N4D -175(2) .
C3D C4D C14D N7D -12(4) .
C5D C4D C14D N7D 161(2) .
C3D C4D C14D N6D 172(3) .
C5D C4D C14D N6D -14(4) .
C13D C12D C15D N7D -3(3) .
C11D C12D C15D N7D -176(2) .
C13D C12D C15D C16D 174(2) .
C11D C12D C15D C16D 1(4) .
N7D C15D C16D C17D 3(4) .
C12D C15D C16D C17D -174(2) .
C15D C16D C17D C8D 175(2) .
C15D C16D C17D N6D -3(4) .
C9D C8D C17D C16D 2(4) .
C7D C8D C17D C16D 180(2) .
C9D C8D C17D N6D 180(2) .
C7D C8D C17D N6D -2(3) .
C12 C11 N11 Pd1 14(4) .
C11 C12 N12 Pd1 11(4) .
C22 C21 N21 Pd2 42(3) .
C21 C22 N22 Pd2 37(3) .
C32 C31 N31 Pd3 -41(3) .
C31 C32 N32 Pd3 -34(3) .
C42 C41 N41 Pd4 -1(5) .
C41 C42 N42 Pd4 22(4) .
C52 C51 N51 Pd5 37(4) .
C51 C52 N52 Pd5 38(4) .
C62 C61 N61 Pd6 -24(5) .
C61 C62 N62 Pd6 -21(5) .
C72 C71 N71 Pd7 28(4) .
C71 C72 N72 Pd7 37(4) .
C82 C81 N81 Pd8 28(4) .
C81 C82 N82 Pd8 30(4) .
C92 C91 N91 Pd9 35(5) .
C91 C92 N92 Pd9 34(5) .
C102 C101 N101 Pd10 -23(5) .
C101 C102 N102 Pd10 -25(5) .
C4A C5A N1A C1A 1(4) .
C4A C5A N1A Pd9 -178.4(19) .
C2A C1A N1A C5A 1(4) .
C2A C1A N1A Pd9 -180(2) .
N3A C6A N2A C7A -2(4) .
N3A C6A N2A Pd7 -175.2(17) .
C8A C7A N2A C6A 3(3) .
C8A C7A N2A Pd7 175.3(17) .
C8A C9A N3A C6A -2(3) .
C8A C9A N3A Pd3 -173.5(17) .
N2A C6A N3A C9A 2(3) .
N2A C6A N3A Pd3 173.5(19) .
C12A C11A N4A C10A -2(3) .
C12A C11A N4A Pd6 -173.4(16) .
N5A C10A N4A C11A 0(3) .
N5A C10A N4A Pd6 171.7(17) .
N4A C10A N5A C13A 5(3) .
N4A C10A N5A Pd4 177.6(16) .
C12A C13A N5A C10A -9(3) .
C12A C13A N5A Pd4 178.5(18) .
C16A C17A N6A C14A 3(3) .
C12A C17A N6A C14A -172(2) .
N7A C14A N6A C17A -1(4) .
C4A C14A N6A C17A -178(2) .
N6A C14A N7A C15A 1(4) .
C4A C14A N7A C15A 178(2) .
C16A C15A N7A C14A -4(4) .
C8A C15A N7A C14A 173(2) .
C4B C5B N1B C1B 10(4) .
C4B C5B N1B Pd10 176.7(19) .
C2B C1B N1B C5B 3(5) .
C2B C1B N1B Pd10 -164(3) .
C8B C7B N2B C6B -1(3) .
C8B C7B N2B Pd2 -173.5(17) .
N3B C6B N2B C7B 1(4) .
N3B C6B N2B Pd2 173.5(18) .
N2B C6B N3B C9B -3(4) .
N2B C6B N3B Pd3 -172.2(17) .
C8B C9B N3B C6B 5(3) .
C8B C9B N3B Pd3 174.9(17) .
N5B C10B N4B C11B -4(3) .
N5B C10B N4B Pd1 -174.6(15) .
C12B C11B N4B C10B 8(3) .
C12B C11B N4B Pd1 178.9(18) .
C12B C13B N5B C10B -1(3) .
C12B C13B N5B Pd4 -175.2(16) .
N4B C10B N5B C13B 0(3) .
N4B C10B N5B Pd4 174.7(15) .
C16B C15B N6B C14B -1(3) .
C12B C15B N6B C14B -180(2) .
N7B C14B N6B C15B -3(4) .
C4B C14B N6B C15B -175(2) .
C8B C17B N7B C14B -180(2) .
C16B C17B N7B C14B 2(3) .
N6B C14B N7B C17B 2(4) .
C4B C14B N7B C17B 174(2) .
C2C C1C N1C C5C -9(5) .
C2C C1C N1C Pd9 177(3) .
C4C C5C N1C C1C 8(4) .
C4C C5C N1C Pd9 -178(2) .
N3C C6C N2C C7C 1(4) .
N3C C6C N2C Pd6 -174.0(17) .
C8C C7C N2C C6C -1(3) .
C8C C7C N2C Pd6 174.4(17) .
N2C C6C N3C C9C -1(3) .
N2C C6C N3C Pd5 173.6(17) .
C8C C9C N3C C6C 1(4) .
C8C C9C N3C Pd5 -174(2) .
C12C C11C N5C C10C 3(4) .
C12C C11C N5C Pd8 177.4(18) .
N4C C10C N5C C11C -4(4) .
N4C C10C N5C Pd8 -179.0(17) .
N5C C10C N4C C13C 5(3) .
N5C C10C N4C Pd2 172.8(17) 7_556
C12C C13C N4C C10C -4(3) .
C12C C13C N4C Pd2 -171.9(18) 7_556
N7C C14C N6C C17C 0(4) .
C4C C14C N6C C17C -174(2) .
C16C C17C N6C C14C -2(4) .
C8C C17C N6C C14C 173(2) .
N6C C14C N7C C15C 2(4) .
C4C C14C N7C C15C 175(2) .
C16C C15C N7C C14C -2(4) .
C12C C15C N7C C14C -178(2) .
C4D C5D N1D C1D 12(4) .
C4D C5D N1D Pd10 -172.8(18) .
C2D C1D N1D C5D -17(4) .
C2D C1D N1D Pd10 167(3) .
N3D C6D N2D C7D -5(3) .
N3D C6D N2D Pd1 172.8(15) .
C8D C7D N2D C6D 2(3) .
C8D C7D N2D Pd1 -175.9(14) .
N2D C6D N3D C9D 9(3) .
N2D C6D N3D Pd5 -173.1(14) .
C8D C9D N3D C6D -9(3) .
C8D C9D N3D Pd5 172.3(17) .
C12D C13D N4D C10D 3(3) .
C12D C13D N4D Pd7 171.1(18) 7_556
N5D C10D N4D C13D -2(3) .
N5D C10D N4D Pd7 -170.4(17) 7_556
N4D C10D N5D C11D 0(3) .
N4D C10D N5D Pd8 173.8(16) .
C12D C11D N5D C10D 1(3) .
C12D C11D N5D Pd8 -172.4(17) .
N7D C14D N6D C17D 3(4) .
C4D C14D N6D C17D 178(2) .
C16D C17D N6D C14D 0(3) .
C8D C17D N6D C14D -178(2) .
N6D C14D N7D C15D -4(4) .
C4D C14D N7D C15D -179(2) .
C16D C15D N7D C14D 1(3) .
C12D C15D N7D C14D 178(2) .
C6X C1X C2X C7X 180(5) .
O1X C1X C2X C7X 3(7) .
C6X C1X C2X C3X 3(7) .
O1X C1X C2X C3X -175(4) .
C7X C2X C3X C4X -172(6) .
C1X C2X C3X C4X 6(8) .
C2X C3X C4X C5X -15(8) .
C3X C4X C5X C6X 17(7) .
O1X C1X C6X C5X 178(4) .
C2X C1X C6X C5X 1(7) .
O1X C1X C6X C8X -14(7) .
C2X C1X C6X C8X 169(5) .
C4X C5X C6X C1X -12(7) .
C4X C5X C6X C8X 179(4) .
C3X C2X C7X C10X -97(6) .
C1X C2X C7X C10X 86(7) .
C1X C6X C8X C26X -85(6) .
C5X C6X C8X C26X 83(6) .
C2X C7X C10X C11X 82(6) .
C2X C7X C10X C15X -73(6) .
C15X C10X C11X C12X -18(6) .
C7X C10X C11X C12X -175(4) .
C10X C11X C12X C13X 18(7) .
C11X C12X C13X C14X -6(7) .
C12X C13X C14X C15X -6(8) .
C12X C13X C14X C16X 176(4) .
C13X C14X C15X O2X -179(5) .
C16X C14X C15X O2X -1(8) .
C13X C14X C15X C10X 6(8) .
C16X C14X C15X C10X -177(4) .
C11X C10X C15X O2X -168(4) .
C7X C10X C15X O2X -15(7) .
C11X C10X C15X C14X 8(6) .
C7X C10X C15X C14X 161(4) .
C13X C14X C16X C17X -99(5) .
C15X C14X C16X C17X 83(6) .
C14X C16X C17X C18X -81(7) .
C14X C16X C17X C20X 93(5) .
C20X C17X C18X O3X -179(5) .
C16X C17X C18X O3X -6(9) .
C20X C17X C18X C19X 0(8) .
C16X C17X C18X C19X 173(5) .
C17X C18X C19X C23X -163(6) .
O3X C18X C19X C23X 16(8) .
C17X C18X C19X C22X -3(7) .
O3X C18X C19X C22X 177(4) .
C18X C17X C20X C21X -1(8) .
C16X C17X C20X C21X -174(5) .
C17X C20X C21X C22X 4(7) .
C20X C21X C22X C19X -8(9) .
C23X C19X C22X C21X 169(6) .
C18X C19X C22X C21X 7(8) .
C22X C19X C23X C24X -78(8) .
C18X C19X C23X C24X 79(8) .
C19X C23X C24X C28X 76(8) .
C19X C23X C24X C25X -75(9) .
C23X C24X C25X C26X 165(6) .
C28X C24X C25X C26X 11(7) .
C23X C24X C25X O4X -23(7) .
C28X C24X C25X O4X -177(4) .
O4X C25X C26X C27X -176(5) .
C24X C25X C26X C27X -5(10) .
O4X C25X C26X C8X 11(8) .
C24X C25X C26X C8X -178(4) .
C6X C8X C26X C25X 85(7) .
C6X C8X C26X C27X -89(6) .
C25X C26X C27X C29X 5(8) .
C8X C26X C27X C29X 178(4) .
C23X C24X C28X C29X -176(5) .
C25X C24X C28X C29X -18(7) .
C26X C27X C29X C28X -12(7) .
C24X C28X C29X C27X 21(8) .
O50N N49N O51N O52N -139(8) .
O50N N49N O52N O51N 146(6) .
